data_7131966
loop_
_publ_author_name
'Zhao, Bohan'
'Wang, Jianwei'
'Shao, Li'
'Wu, Yitao'
'Li, Ming'
'Hua, Bin'
'Huang, Feihe'

_publ_section_title
;
 Efficient Separation of Monobromotoluene Isomers by Nonporous Adaptive
 Perbromoethylated Pillar[5]arene Crystals
;
_journal_name_full 'Chemical Communications'
_journal_paper_doi 10.1039/D3CC03676F
_journal_year 2023
_chemical_formula_moiety 'C65.944 H71.889 Br11.944 O12, 2(C7 H7 Br)'
_chemical_formula_sum 'C80 H86 Br14 O12'
_chemical_formula_weight 2358.22
_space_group_crystal_system monoclinic
_space_group_IT_number 14
_space_group_name_Hall '-P 2ybc'
_space_group_name_H-M_alt 'P 1 21/c 1'
_atom_sites_solution_hydrogens geom
_atom_sites_solution_primary dual
_audit_block_doi 10.5517/ccdc.csd.cc2fxq7b
_audit_creation_date 2023-05-05
_audit_creation_method
;
Olex2 1.5
(compiled 2023.03.06 svn.rbb2c1857 for OlexSys, GUI svn.r6748)
;
_audit_update_record
;
2023-05-10 deposited with the CCDC.	2023-07-31 downloaded from the CCDC.
;
_cell_angle_alpha 90
_cell_angle_beta 90.1300(5)
_cell_angle_gamma 90
_cell_formula_units_Z 4
_cell_length_a 25.7704(16)
_cell_length_b 13.7621(10)
_cell_length_c 23.8060(17)
_cell_measurement_reflns_used 9947
_cell_measurement_temperature 170.00
_cell_measurement_theta_max 26.336
_cell_measurement_theta_min 2.329
_cell_volume 8442.9(10)
_computing_cell_refinement 'SAINT V8.40B (?, 2016)'
_computing_data_reduction 'SAINT V8.40B (?, 2016)'
_computing_molecular_graphics 'Olex2 1.5 (Dolomanov et al., 2009)'
_computing_publication_material 'Olex2 1.5 (Dolomanov et al., 2009)'
_computing_structure_refinement 'SHELXL 2018/3 (Sheldrick, 2015)'
_computing_structure_solution 'SHELXT 2018/2 (Sheldrick, 2018)'
_diffrn_ambient_temperature 170.00
_diffrn_measured_fraction_theta_full 0.985
_diffrn_measured_fraction_theta_max 0.982
_diffrn_measurement_device_type 'Bruker D8 Venture'
_diffrn_measurement_method '\f and \w scans'
_diffrn_radiation_type MoK\a
_diffrn_radiation_wavelength 0.71073
_diffrn_reflns_av_R_equivalents 0.1427
_diffrn_reflns_av_unetI/netI 0.1004
_diffrn_reflns_Laue_measured_fraction_full 0.985
_diffrn_reflns_Laue_measured_fraction_max 0.982
_diffrn_reflns_limit_h_max 33
_diffrn_reflns_limit_h_min -33
_diffrn_reflns_limit_k_max 17
_diffrn_reflns_limit_k_min -17
_diffrn_reflns_limit_l_max 30
_diffrn_reflns_limit_l_min -30
_diffrn_reflns_number 128129
_diffrn_reflns_point_group_measured_fraction_full 0.985
_diffrn_reflns_point_group_measured_fraction_max 0.982
_diffrn_reflns_theta_full 25.242
_diffrn_reflns_theta_max 27.565
_diffrn_reflns_theta_min 1.886
_diffrn_source_current 1.4
_diffrn_source_power 0.07
_diffrn_source_voltage 50.0
_diffrn_standards_number 0
_exptl_absorpt_coefficient_mu 6.697
_exptl_absorpt_correction_T_max 0.7456
_exptl_absorpt_correction_T_min 0.5867
_exptl_absorpt_correction_type multi-scan
_exptl_absorpt_process_details
;
SADABS-2016/2 (Bruker,2016/2) was used for absorption correction.
wR2(int) was 0.1117 before and 0.0921 after correction.
The Ratio of minimum to maximum transmission is 0.7869.
The \l/2 correction factor is Not present.
;
_exptl_crystal_colour colourless
_exptl_crystal_colour_primary colourless
_exptl_crystal_density_diffrn 1.855
_exptl_crystal_description plate
_exptl_crystal_F_000 4608
_exptl_crystal_size_max 0.23
_exptl_crystal_size_mid 0.13
_exptl_crystal_size_min 0.06
_refine_diff_density_max 3.013
_refine_diff_density_min -1.523
_refine_diff_density_rms 0.199
_refine_ls_extinction_method none
_refine_ls_goodness_of_fit_ref 1.035
_refine_ls_hydrogen_treatment constr
_refine_ls_matrix_type full
_refine_ls_number_parameters 1152
_refine_ls_number_reflns 19153
_refine_ls_number_restraints 1066
_refine_ls_restrained_S_all 1.065
_refine_ls_R_factor_all 0.1579
_refine_ls_R_factor_gt 0.1014
_refine_ls_shift/su_max 0.014
_refine_ls_shift/su_mean 0.000
_refine_ls_structure_factor_coef Fsqd
_refine_ls_weighting_details 'w=1/[\s^2^(Fo^2^)+(0.1395P)^2^+79.8265P] where P=(Fo^2^+2Fc^2^)/3'
_refine_ls_weighting_scheme calc
_refine_ls_wR_factor_gt 0.2582
_refine_ls_wR_factor_ref 0.2943
_reflns_Friedel_coverage 0.000
_reflns_number_gt 10840
_reflns_number_total 19153
_reflns_threshold_expression 'I > 2\s(I)'
_cod_data_source_file d3cc03676f2.cif
_cod_data_source_block 230414_zbh_sc_7
_cod_database_code 7131966
_shelx_shelxl_version_number 2018/3
_shelx_space_group_comment
;
The symmetry employed for this shelxl refinement is uniquely defined
by the following loop, which should always be used as a source of
symmetry information in preference to the above space-group names.
They are only intended as comments.
;
_shelx_estimated_absorpt_t_max 0.689
_shelx_estimated_absorpt_t_min 0.308
_olex2_refinement_description
;
1. Fixed Uiso
 At 1.2 times of:
  All C(H) groups, All C(H,H) groups, All C(H,H,H,H) groups
 At 1.5 times of:
  All C(H,H,H) groups
2. Restrained distances
 C1A-C1B
 1.51 with sigma of 0.02
 C1C-C1D = C1E-C1F = C1F-C1G
 1.38 with sigma of 0.02
 C1B-C1C = C1B-C1G = C1D-C1E
 1.39 with sigma of 0.02
 C1H-C1I
 1.51 with sigma of 0.02
 C1I-C1J = C1I-C1N = C1K-C1L
 1.39 with sigma of 0.02
 C1J-C1K = C1L-C1M = C1M-C1N
 1.38 with sigma of 0.02
 Br14-C1N = Br13-C1C
 1.8 with sigma of 0.01
 Br16-C52
 2.7 with sigma of 0.02
 C1B-C1F
 2.41 with sigma of 0.04
 C1A-C1C = C1A-C1G
 2.52 with sigma of 0.04
 C1D-C1F = C1E-C1G
 2.4 with sigma of 0.04
 C1B-C1D
 2.42 with sigma of 0.04
 C1C-C1E
 2.39 with sigma of 0.04
 C1H-C1J = C1H-C1N
 2.52 with sigma of 0.04
 C1I-C1K
 2.42 with sigma of 0.04
 C1I-C1M
 2.41 with sigma of 0.04
 C1J-C1L
 2.39 with sigma of 0.04
 C1K-C1M = C1L-C1N
 2.4 with sigma of 0.04
 C1B-C1C \\sim C1C-C1D \\sim C1D-C1E \\sim C1E-C1F \\sim C1F-C1G \\sim C1G-C1B
 with sigma of 0.02
 C1B-C1F \\sim C1B-C1D \\sim C1G-C1E \\sim C1C-C1G \\sim C1D-C1F \\sim C1C-C1E
 with sigma of 0.04
 C1A-C1G \\sim C1A-C1C
 with sigma of 0.04
 C1E-C1F \\sim C1S-C1R
 with sigma of 0.02
 C1F-C1G \\sim C1R-C1Q
 with sigma of 0.02
 C1B-C1F \\sim C1O-C1R
 with sigma of 0.04
 C1D-C1F \\sim C1T-C1R
 with sigma of 0.04
 C1I-C1J \\sim C1J-C1K \\sim C1K-C1L \\sim C1L-C1M \\sim C1M-C1N \\sim C1N-C1I
 with sigma of 0.02
 C1I-C1M \\sim C1I-C1K \\sim C1N-C1L \\sim C1J-C1N \\sim C1K-C1M \\sim C1J-C1L
 with sigma of 0.04
 C1H-C1N \\sim C1H-C1J
 with sigma of 0.04
 Br13-C1C \\sim Br-C67
 with sigma of 0.02
 C1A-C1B \\sim C1P-C1O
 with sigma of 0.02
 C1B-C1C \\sim C1O-C67
 with sigma of 0.02
 C1B-C1G \\sim C1O-C1Q
 with sigma of 0.02
 C1C-C1D \\sim C67-C1T
 with sigma of 0.02
 C1D-C1E \\sim C1T-C1S
 with sigma of 0.02
 Br13-C1B \\sim Br-C1O
 with sigma of 0.04
 Br13-C1D \\sim Br-C1T
 with sigma of 0.04
 C1A-C1C \\sim C1P-C67
 with sigma of 0.04
 C1A-C1G \\sim C1P-C1Q
 with sigma of 0.04
 C1B-C1D \\sim C1O-C1T
 with sigma of 0.04
 C1C-C1E \\sim C67-C1S
 with sigma of 0.04
 C1C-C1G \\sim C67-C1Q
 with sigma of 0.04
 C1E-C1G \\sim C1S-C1Q
 with sigma of 0.04
 Br14-C1N \\sim Br15-C1U
 with sigma of 0.02
 C1H-C1I \\sim C1X-C1W
 with sigma of 0.02
 C1I-C1J \\sim C1W-C1Y
 with sigma of 0.02
 C1I-C1N \\sim C1W-C1U
 with sigma of 0.02
 C1J-C1K \\sim C1Y-C1Z
 with sigma of 0.02
 C1K-C1L \\sim C1Z-C1V
 with sigma of 0.02
 C1L-C1M \\sim C1V-C68
 with sigma of 0.02
 C1M-C1N \\sim C68-C1U
 with sigma of 0.02
 Br14-C1I \\sim Br15-C1W
 with sigma of 0.04
 Br14-C1M \\sim Br15-C68
 with sigma of 0.04
 C1H-C1J \\sim C1X-C1Y
 with sigma of 0.04
 C1H-C1N \\sim C1X-C1U
 with sigma of 0.04
 C1I-C1K \\sim C1W-C1Z
 with sigma of 0.04
 C1I-C1M \\sim C1W-C68
 with sigma of 0.04
 C1J-C1L \\sim C1Y-C1V
 with sigma of 0.04
 C1J-C1N \\sim C1Y-C1U
 with sigma of 0.04
 C1K-C1M \\sim C1Z-C68
 with sigma of 0.04
 C1L-C1N \\sim C1V-C1U
 with sigma of 0.04
 Br7-C37 \\sim Br7A-C37
 with sigma of 0.02
 Br1-C1 \\sim Br1A-C1
 with sigma of 0.02
 Br10-C53 \\sim Br16-C53A
 with sigma of 0.02
 C52-C53 \\sim C52-C53A
 with sigma of 0.02
 Br10-C52 \\sim Br16-C52
 with sigma of 0.04
 C53A-C52 \\sim C53-C52
 with sigma of 0.02
 Br6-C31 \\sim Br6A-C31A
 with sigma of 0.02
 C30-C31 \\sim C30-C31A
 with sigma of 0.02
 Br6-C30 \\sim Br6A-C30
 with sigma of 0.04
3. Restrained planarity
 C1A, C1B, C1C, C1D, C1E, C1F, C1G
 with sigma of 0.1
 Br13, C1C, C1B, C1D, C1A, C1G, C1E, C1F
 with sigma of 0.1
 C1H, C1I, C1J, C1K, C1L, C1M, C1N
 with sigma of 0.1
 Br14, C1N, C1I, C1M, C1H, C1J, C1L, C1K
 with sigma of 0.1
 C1X, Br15, C1U, C68, C1W, C1V, C1Y, C1Z
 with sigma of 0.1
 C1R, C67, C1O, Br, C1T, C1P, C1Q, C1S, H1T, H1PA, H1PB, H1PC, H1Q, H1S, H1R
 with sigma of 0.1
4. Uiso/Uaniso restraints and constraints
C1A \\sim C1B \\sim C1C \\sim C1D \\sim C1E \\sim C1F \\sim C1G: within 2A with
sigma of 0.04 and sigma for terminal atoms of 0.08 within 2A
C1B \\sim Br13 \\sim C1C \\sim C1D \\sim C1A \\sim C1G \\sim C1E \\sim C1F:
within 2A with sigma of 0.01 and sigma for terminal atoms of 0.02 within 2A
C1F \\sim C1G \\sim C1E: within 2A with sigma of 0.01 and sigma for terminal
atoms of 0.02 within 2A
C1H \\sim C1I \\sim C1J \\sim C1K \\sim C1L \\sim C1M \\sim C1N: within 2A with
sigma of 0.04 and sigma for terminal atoms of 0.08 within 2A
C1K \\sim Br14 \\sim C1N \\sim C1M \\sim C1I \\sim C1L \\sim C1H \\sim C1J:
within 2A with sigma of 0.021 and sigma for terminal atoms of 0.042 within 2A
Br \\sim C67 \\sim C1O \\sim C1T \\sim C1P \\sim C1Q \\sim C1S \\sim C1R:
within 2A with sigma of 0.01 and sigma for terminal atoms of 0.02 within 2A
Br15 \\sim C1U \\sim C68 \\sim C1W \\sim C1V \\sim C1X \\sim C1Y \\sim C1Z:
within 2A with sigma of 0.01 and sigma for terminal atoms of 0.02 within 2A
C1K \\sim C1L \\sim C1J: within 2A with sigma of 0.01 and sigma for terminal
atoms of 0.02 within 2A
C1D \\sim Br13 \\sim C1C \\sim C1B \\sim C1A \\sim C1O \\sim C1P \\sim C1Q
\\sim C1G \\sim C1E \\sim C67 \\sim C1F \\sim Br \\sim C1R \\sim C1S \\sim C1T:
within 2A with sigma of 0.01 and sigma for terminal atoms of 0.02 within 2A
C68 \\sim Br15 \\sim C1U \\sim C1W \\sim C1V \\sim C1X \\sim C1Y \\sim C1Z
\\sim C1N \\sim Br14 \\sim C1I \\sim C1M \\sim C1H \\sim C1J \\sim C1L \\sim
C1K: within 2A with sigma of 0.01 and sigma for terminal atoms of 0.02 within 2A
C37 \\sim Br7A \\sim Br7: within 2A with sigma of 0.01 and sigma for terminal
atoms of 0.02 within 2A
Br1 \\sim Br1A \\sim C1: within 2A with sigma of 0.01 and sigma for terminal
atoms of 0.02 within 2A
C52 \\sim C53A \\sim Br16 \\sim C53 \\sim Br10: within 2A with sigma of 0.01
and sigma for terminal atoms of 0.02 within 2A
Br16 \\sim C53A \\sim C53 \\sim Br10: within 2A with sigma of 0.01 and sigma
for terminal atoms of 0.02 within 2A
Br16 \\sim C53A: within 2A with sigma of 0.001 and sigma for terminal atoms of
0.002 within 2A
C52 \\sim C53A \\sim Br16: within 2A with sigma of 0.001 and sigma for terminal
atoms of 0.002 within 2A
C41 \\sim C42 \\sim Br8: within 2A with sigma of 0.01 and sigma for terminal
atoms of 0.02 within 2A
C31A \\sim C31 \\sim Br6 \\sim Br6A: within 2A with sigma of 0.01 and sigma for
terminal atoms of 0.02 within 2A
Uanis(Br16) \\sim Ueq: with sigma of 0.005 and sigma for terminal atoms of 0.01
Uanis(C1X) \\sim Ueq, Uanis(Br15) \\sim Ueq, Uanis(C1U) \\sim Ueq, Uanis(C68)
\\sim Ueq, Uanis(C1W) \\sim Ueq, Uanis(C1V) \\sim Ueq, Uanis(C1Y) \\sim Ueq,
Uanis(C1Z) \\sim Ueq: with sigma of 0.005 and sigma for terminal atoms of 0.01
Uanis(C1A) \\sim Ueq: with sigma of 0.005 and sigma for terminal atoms of 0.01
5. Rigid body (RIGU) restrains
 C1A, C1B, C1C, C1D, C1E, C1F, C1G
 with sigma for 1-2 distances of 0.004 and sigma for 1-3 distances of 0.004
 C1H, C1I, C1J, C1K, C1L, C1M, C1N
 with sigma for 1-2 distances of 0.004 and sigma for 1-3 distances of 0.004
6. Others
 Sof(C1O)=Sof(C67)=Sof(C1T)=Sof(H1T)=Sof(C1S)=Sof(H1S)=Sof(C1R)=Sof(H1R)=
 Sof(C1Q)=Sof(H1Q)=Sof(C1P)=Sof(H1PA)=Sof(H1PB)=Sof(H1PC)=Sof(Br)=1-FVAR(1)
 Sof(Br13)=Sof(C1A)=Sof(H1AC)=Sof(H1AD)=Sof(H1AE)=Sof(C1B)=Sof(C1C)=Sof(C1D)=
 Sof(H1D)=Sof(C1E)=Sof(H1E)=Sof(C1F)=Sof(H1F)=Sof(C1G)=Sof(H1G)=FVAR(1)
 Sof(Br15)=Sof(C1U)=Sof(C68)=Sof(H68)=Sof(C1V)=Sof(H1V)=Sof(C1W)=Sof(C1X)=
 Sof(H1XA)=Sof(H1XB)=Sof(H1XC)=Sof(C1Y)=Sof(H1Y)=Sof(C1Z)=Sof(H1Z)=1-FVAR(2)
 Sof(Br14)=Sof(C1H)=Sof(H1HA)=Sof(H1HB)=Sof(H1HC)=Sof(C1I)=Sof(C1J)=Sof(H1J)=
 Sof(C1K)=Sof(H1K)=Sof(C1L)=Sof(H1L)=Sof(C1M)=Sof(H1M)=Sof(C1N)=FVAR(2)
 Sof(H37C)=Sof(H37D)=Sof(Br7A)=1-FVAR(3)
 Sof(Br7)=Sof(H37A)=Sof(H37B)=FVAR(3)
 Sof(H1BC)=Sof(H1BD)=Sof(Br1A)=1-FVAR(4)
 Sof(Br1)=Sof(H1AA)=Sof(H1AB)=FVAR(4)
 Sof(H52C)=Sof(H52D)=Sof(C53A)=Sof(H53C)=Sof(H53D)=Sof(Br16)=1-FVAR(5)
 Sof(Br10)=Sof(H52A)=Sof(H52B)=Sof(C53)=Sof(H53A)=Sof(H53B)=FVAR(5)
 Sof(Br8)=Sof(C42)=Sof(H42A)=Sof(H42B)=FVAR(6)
 Sof(H30C)=Sof(H30D)=Sof(C31A)=Sof(H31C)=Sof(H31D)=Sof(Br6A)=1-FVAR(7)
 Sof(Br6)=Sof(H30A)=Sof(H30B)=Sof(C31)=Sof(H31A)=Sof(H31B)=FVAR(7)
7.a Secondary CH2 refined with riding coordinates:
 C1(H1AA,H1AB), C1(H1BC,H1BD), C2(H2A,H2B), C7(H7A,H7B), C8(H8A,H8B), C11(H11A,
 H11B), C14(H14A,H14B), C15(H15A,H15B), C19(H19A,H19B), C20(H20A,H20B),
 C22(H22A,H22B), C25(H25A,H25B), C26(H26A,H26B), C30(H30A,H30B), C30(H30C,H30D),
  C31(H31A,H31B), C33(H33A,H33B), C36(H36A,H36B), C37(H37A,H37B), C37(H37C,
 H37D), C41(H41A,H41B), C42(H42A,H42B), C44(H44A,H44B), C47(H47A,H47B),
 C48(H48A,H48B), C52(H52A,H52B), C52(H52C,H52D), C53(H53A,H53B), C55(H55A,H55B),
  C58(H58A,H58B), C59(H59A,H59B), C63(H63A,H63B), C64(H64A,H64B), C66(H66A,
 H66B), C53A(H53C,H53D), C31A(H31C,H31D)
7.b Aromatic/amide H refined with riding coordinates:
 C4(H4), C9(H9), C16(H16), C21(H21), C27(H27), C32(H32), C38(H38), C43(H43),
 C49(H49), C54(H54), C60(H60), C65(H65), C1D(H1D), C1E(H1E), C1F(H1F), C1G(H1G),
  C1J(H1J), C1K(H1K), C1L(H1L), C1M(H1M), C1T(H1T), C1S(H1S), C1R(H1R),
 C1Q(H1Q), C68(H68), C1V(H1V), C1Y(H1Y), C1Z(H1Z)
7.c Fitted hexagon refined as free rotating group:
 C1O(C67,C1T,C1S,C1R,C1Q)
7.d Idealised Me refined as rotating group:
 C1A(H1AC,H1AD,H1AE), C1H(H1HA,H1HB,H1HC), C1P(H1PA,H1PB,H1PC), C1X(H1XA,H1XB,
 H1XC)
;
_smtbx_masks_void_probe_radius 0.7
_smtbx_masks_void_truncation_radius 2.4
_olex2_submission_special_instructions 'No special instructions were received'

loop_
_space_group_symop_operation_xyz
'x, y, z'
'-x, y+1/2, -z+1/2'
'-x, -y, -z'
'x, -y-1/2, z-1/2'

loop_
_atom_site_label
_atom_site_type_symbol
_atom_site_fract_x
_atom_site_fract_y
_atom_site_fract_z
_atom_site_U_iso_or_equiv
_atom_site_adp_type
_atom_site_occupancy
_atom_site_site_symmetry_order
_atom_site_calc_flag
_atom_site_refinement_flags_posn
_atom_site_refinement_flags_adp
_atom_site_refinement_flags_occupancy
_atom_site_disorder_assembly
_atom_site_disorder_group
Br1 Br 0.44899(12) 0.8525(4) 0.38548(15) 0.0878(17) Uani 0.652(8) 1 d D U P A 1
C1 C 0.3830(5) 0.9150(11) 0.3908(5) 0.055(3) Uani 1 1 d D U . . .
H1AA H 0.365904 0.894879 0.426124 0.066 Uiso 0.652(8) 1 calc R U P A 1
H1AB H 0.388206 0.986266 0.392288 0.066 Uiso 0.652(8) 1 calc R U P A 1
H1BC H 0.381482 0.861490 0.418539 0.066 Uiso 0.348(8) 1 calc R U P A 2
H1BD H 0.369773 0.974478 0.409274 0.066 Uiso 0.348(8) 1 calc R U P A 2
O1 O 0.2983(3) 0.8937(7) 0.3602(3) 0.042(2) Uani 1 1 d . . . . .
Br2 Br 0.05595(5) 0.89102(11) 0.12068(5) 0.0521(3) Uani 1 1 d . . . . .
C2 C 0.3487(4) 0.8907(12) 0.3423(5) 0.052(4) Uani 1 1 d . . . . .
H2A H 0.353937 0.938024 0.311505 0.063 Uiso 1 1 calc R U . . .
H2B H 0.357005 0.824997 0.327940 0.063 Uiso 1 1 calc R U . . .
O2 O 0.1382(3) 0.8243(6) 0.2110(3) 0.0370(18) Uani 1 1 d . . . . .
Br3 Br 0.02477(4) 0.79261(9) 0.38213(5) 0.0437(3) Uani 1 1 d . . . . .
C3 C 0.2587(4) 0.8726(7) 0.3215(4) 0.028(2) Uani 1 1 d . . . . .
O3 O 0.1314(3) 0.7056(6) 0.4168(4) 0.048(2) Uani 1 1 d . . . . .
Br4 Br 0.44524(6) 0.57921(12) 0.50499(7) 0.0667(4) Uani 1 1 d . . . . .
C4 C 0.2664(4) 0.8756(7) 0.2639(4) 0.029(2) Uani 1 1 d . . . . .
H4 H 0.300056 0.889798 0.249874 0.035 Uiso 1 1 calc R U . . .
O4 O 0.3236(3) 0.6429(6) 0.5123(4) 0.0420(19) Uani 1 1 d . . . . .
Br5 Br 0.05395(5) 0.41969(11) 0.50398(7) 0.0592(4) Uani 1 1 d . . . . .
C5 C 0.2264(4) 0.8584(7) 0.2266(4) 0.0240(19) Uani 1 1 d . . . . .
O5 O 0.1756(3) 0.3600(6) 0.5116(3) 0.0387(18) Uani 1 1 d . . . . .
Br6 Br 0.4743(6) 0.2039(10) 0.3849(8) 0.0435(17) Uani 0.70(7) 1 d D U P B 1
C6 C 0.1776(4) 0.8404(7) 0.2498(4) 0.028(2) Uani 1 1 d . . . . .
O6 O 0.3685(3) 0.2939(6) 0.4171(4) 0.047(2) Uani 1 1 d . . . . .
Br7 Br 0.05109(13) 0.1488(5) 0.38652(16) 0.0740(17) Uani 0.614(10) 1 d D U P C 1
C7 C 0.0865(4) 0.8252(9) 0.2301(5) 0.040(3) Uani 1 1 d . . . . .
H7A H 0.077144 0.890623 0.243985 0.048 Uiso 1 1 calc R U . . .
H7B H 0.082054 0.777970 0.261089 0.048 Uiso 1 1 calc R U . . .
O7 O 0.2018(3) 0.1069(6) 0.3603(3) 0.0419(19) Uani 1 1 d . . . . .
Br8 Br 0.44410(5) 0.10822(11) 0.12125(6) 0.0501(5) Uani 0.944(6) 1 d . U P D 1
C8 C 0.0533(5) 0.7980(10) 0.1814(5) 0.048(3) Uani 1 1 d . . . . .
H8A H 0.016955 0.791755 0.194268 0.057 Uiso 1 1 calc R U . . .
H8B H 0.064475 0.733773 0.167128 0.057 Uiso 1 1 calc R U . . .
O8 O 0.3621(3) 0.1749(6) 0.2113(3) 0.0380(18) Uani 1 1 d . . . . .
Br9 Br 0.08326(5) 0.12017(10) 0.19561(6) 0.0529(4) Uani 1 1 d . . . . .
C9 C 0.1685(4) 0.8386(8) 0.3076(4) 0.032(2) Uani 1 1 d . . . . .
H9 H 0.134690 0.827000 0.321860 0.038 Uiso 1 1 calc R U . . .
O9 O 0.1793(3) 0.2517(5) 0.1714(3) 0.0352(17) Uani 1 1 d . . . . .
Br10 Br 0.43520(5) 0.53589(9) 0.04758(6) 0.0447(4) Uani 0.949(2) 1 d D U P E 1
C10 C 0.2106(4) 0.8543(6) 0.3441(4) 0.024(2) Uani 1 1 d . . . . .
O10 O 0.3413(3) 0.3893(6) 0.0413(3) 0.0345(17) Uani 1 1 d . . . . .
Br11 Br 0.06576(5) 0.46336(9) 0.04789(6) 0.0510(3) Uani 1 1 d . . . . .
C11 C 0.2021(4) 0.8537(7) 0.4069(4) 0.028(2) Uani 1 1 d . . . . .
H11A H 0.223248 0.906208 0.423761 0.033 Uiso 1 1 calc R U . . .
H11B H 0.165182 0.869242 0.414294 0.033 Uiso 1 1 calc R U . . .
O11 O 0.1583(3) 0.6103(5) 0.0412(3) 0.0319(16) Uani 1 1 d . . . . .
Br12 Br 0.41748(6) 0.87780(11) 0.19580(6) 0.0556(4) Uani 1 1 d . . . . .
C12 C 0.2148(4) 0.7616(7) 0.4360(4) 0.026(2) Uani 1 1 d . . . . .
O12 O 0.3213(3) 0.7472(5) 0.1700(3) 0.0346(17) Uani 1 1 d . . . . .
C13 C 0.1789(4) 0.6859(7) 0.4421(4) 0.025(2) Uani 1 1 d . . . . .
C14 C 0.0909(4) 0.6385(8) 0.4236(5) 0.036(2) Uani 1 1 d . . . . .
H14A H 0.075513 0.645059 0.461417 0.043 Uiso 1 1 calc R U . . .
H14B H 0.104265 0.571410 0.419391 0.043 Uiso 1 1 calc R U . . .
C15 C 0.0506(4) 0.6591(8) 0.3791(5) 0.037(3) Uani 1 1 d . . . . .
H15A H 0.021098 0.613801 0.383948 0.045 Uiso 1 1 calc R U . . .
H15B H 0.065817 0.647082 0.341585 0.045 Uiso 1 1 calc R U . . .
C16 C 0.1894(4) 0.6041(8) 0.4724(4) 0.036(2) Uani 1 1 d . . . . .
H16 H 0.163334 0.555984 0.476877 0.043 Uiso 1 1 calc R U . . .
C17 C 0.2378(4) 0.5903(7) 0.4966(4) 0.026(2) Uani 1 1 d . . . . .
C18 C 0.2762(4) 0.6622(7) 0.4882(4) 0.026(2) Uani 1 1 d . . . . .
C19 C 0.3612(4) 0.7166(8) 0.5085(5) 0.036(2) Uani 1 1 d . . . . .
H19A H 0.347773 0.777547 0.525157 0.043 Uiso 1 1 calc R U . . .
H19B H 0.369880 0.729169 0.468655 0.043 Uiso 1 1 calc R U . . .
C20 C 0.4088(5) 0.6831(9) 0.5400(5) 0.043(3) Uani 1 1 d . . . . .
H20A H 0.398275 0.662159 0.578119 0.052 Uiso 1 1 calc R U . . .
H20B H 0.432758 0.738831 0.544345 0.052 Uiso 1 1 calc R U . . .
C21 C 0.2639(4) 0.7451(7) 0.4600(4) 0.027(2) Uani 1 1 d . . . . .
H21 H 0.289655 0.794047 0.456435 0.032 Uiso 1 1 calc R U . . .
C22 C 0.2499(4) 0.4991(8) 0.5315(4) 0.032(2) Uani 1 1 d . . . . .
H22A H 0.279914 0.513009 0.556198 0.038 Uiso 1 1 calc R U . . .
H22B H 0.219749 0.484953 0.555927 0.038 Uiso 1 1 calc R U . . .
C23 C 0.2618(4) 0.4099(7) 0.4971(4) 0.027(2) Uani 1 1 d . . . . .
C24 C 0.2233(3) 0.3394(7) 0.4883(4) 0.0227(19) Uani 1 1 d . . . . .
C25 C 0.1373(4) 0.2829(8) 0.5083(5) 0.037(3) Uani 1 1 d . . . . .
H25A H 0.151699 0.221814 0.523796 0.045 Uiso 1 1 calc R U . . .
H25B H 0.127213 0.271365 0.468663 0.045 Uiso 1 1 calc R U . . .
C26 C 0.0920(5) 0.3137(9) 0.5410(6) 0.048(3) Uani 1 1 d . . . . .
H26A H 0.103551 0.335548 0.578648 0.057 Uiso 1 1 calc R U . . .
H26B H 0.068400 0.257608 0.546230 0.057 Uiso 1 1 calc R U . . .
C27 C 0.2349(4) 0.2542(7) 0.4595(4) 0.0239(19) Uani 1 1 d . . . . .
H27 H 0.208935 0.205832 0.454999 0.029 Uiso 1 1 calc R U . . .
C28 C 0.2843(4) 0.2390(7) 0.4370(4) 0.025(2) Uani 1 1 d . . . . .
C29 C 0.3211(4) 0.3110(7) 0.4434(4) 0.029(2) Uani 1 1 d . . . . .
C30 C 0.4082(5) 0.3596(9) 0.4241(6) 0.046(3) Uani 1 1 d D . . . .
H30A H 0.422236 0.354297 0.462729 0.056 Uiso 0.70(7) 1 calc R U P B 1
H30B H 0.394733 0.426405 0.418978 0.056 Uiso 0.70(7) 1 calc R U P B 1
H30C H 0.428637 0.345540 0.458421 0.056 Uiso 0.30(7) 1 calc R U P B 2
H30D H 0.395005 0.427097 0.425889 0.056 Uiso 0.30(7) 1 calc R U P B 2
C31 C 0.4514(9) 0.3408(13) 0.3819(10) 0.031(4) Uani 0.70(7) 1 d D U P B 1
H31A H 0.481214 0.383870 0.390286 0.038 Uiso 0.70(7) 1 calc R U P B 1
H31B H 0.438857 0.356074 0.343605 0.038 Uiso 0.70(7) 1 calc R U P B 1
C32 C 0.3109(4) 0.3964(8) 0.4730(4) 0.034(2) Uani 1 1 d . . . . .
H32 H 0.336957 0.444919 0.476748 0.040 Uiso 1 1 calc R U . . .
C33 C 0.2976(4) 0.1435(7) 0.4073(3) 0.0213(18) Uani 1 1 d . . . . .
H33A H 0.334384 0.127794 0.415193 0.026 Uiso 1 1 calc R U . . .
H33B H 0.276188 0.091130 0.423922 0.026 Uiso 1 1 calc R U . . .
C34 C 0.2894(4) 0.1430(7) 0.3440(4) 0.025(2) Uani 1 1 d . . . . .
C35 C 0.2401(4) 0.1250(7) 0.3219(4) 0.028(2) Uani 1 1 d . . . . .
C36 C 0.1514(5) 0.1139(13) 0.3448(6) 0.063(5) Uani 1 1 d . . . . .
H36A H 0.145391 0.072619 0.311323 0.076 Uiso 1 1 calc R U . . .
H36B H 0.143812 0.181969 0.334059 0.076 Uiso 1 1 calc R U . . .
C37 C 0.1154(5) 0.0841(10) 0.3897(5) 0.047(3) Uani 1 1 d D U . . .
H37A H 0.131775 0.097039 0.426552 0.057 Uiso 0.614(10) 1 calc R U P C 1
H37B H 0.109288 0.013228 0.386837 0.057 Uiso 0.614(10) 1 calc R U P C 1
H37C H 0.118841 0.130659 0.421146 0.057 Uiso 0.386(10) 1 calc R U P C 2
H37D H 0.126468 0.019651 0.403730 0.057 Uiso 0.386(10) 1 calc R U P C 2
C38 C 0.2331(4) 0.1262(7) 0.2638(4) 0.0237(19) Uani 1 1 d . . . . .
H38 H 0.199289 0.117014 0.248675 0.028 Uiso 1 1 calc R U . . .
C39 C 0.2744(4) 0.1406(6) 0.2279(4) 0.0223(19) Uani 1 1 d . . . . .
C40 C 0.3223(4) 0.1583(8) 0.2507(4) 0.027(2) Uani 1 1 d . . . . .
C41 C 0.4131(4) 0.1739(9) 0.2309(5) 0.038(2) Uani 1 1 d . U . . .
H41A H 0.421570 0.108954 0.246257 0.046 Uiso 1 1 calc R U . D 1
H41B H 0.417271 0.222290 0.261338 0.046 Uiso 1 1 calc R U . D 1
C42 C 0.4494(5) 0.1978(10) 0.1831(5) 0.045(3) Uani 0.944(6) 1 d . U P D 1
H42A H 0.485477 0.197536 0.197394 0.054 Uiso 0.944(6) 1 calc R U P D 1
H42B H 0.441609 0.264144 0.169441 0.054 Uiso 0.944(6) 1 calc R U P D 1
C43 C 0.3312(4) 0.1607(8) 0.3083(4) 0.032(2) Uani 1 1 d . . . . .
H43 H 0.364800 0.173957 0.322896 0.039 Uiso 1 1 calc R U . . .
C44 C 0.2657(4) 0.1345(7) 0.1646(3) 0.0236(19) Uani 1 1 d . . . . .
H44A H 0.294109 0.095696 0.147907 0.028 Uiso 1 1 calc R U . . .
H44B H 0.232813 0.099395 0.157534 0.028 Uiso 1 1 calc R U . . .
C45 C 0.2634(4) 0.2320(7) 0.1350(3) 0.0229(19) Uani 1 1 d . . . . .
C46 C 0.2181(4) 0.2889(7) 0.1366(4) 0.027(2) Uani 1 1 d . . . . .
C47 C 0.1314(4) 0.3058(8) 0.1729(4) 0.031(2) Uani 1 1 d . . . . .
H47A H 0.114698 0.306319 0.135428 0.037 Uiso 1 1 calc R U . . .
H47B H 0.137900 0.373728 0.184651 0.037 Uiso 1 1 calc R U . . .
C48 C 0.0971(4) 0.2546(9) 0.2153(5) 0.041(3) Uani 1 1 d . . . . .
H48A H 0.063710 0.289886 0.218147 0.050 Uiso 1 1 calc R U . . .
H48B H 0.114051 0.256747 0.252602 0.050 Uiso 1 1 calc R U . . .
C49 C 0.2140(4) 0.3753(7) 0.1073(4) 0.0248(19) Uani 1 1 d . . . . .
H49 H 0.182855 0.412039 0.109177 0.030 Uiso 1 1 calc R U . . .
C50 C 0.2554(4) 0.4086(7) 0.0749(4) 0.026(2) Uani 1 1 d . . . . .
C51 C 0.3012(3) 0.3528(7) 0.0738(3) 0.0177(17) Uani 1 1 d . . . . .
C52 C 0.3893(3) 0.3470(7) 0.0476(4) 0.0264(18) Uani 1 1 d D U . . .
H52A H 0.388526 0.279823 0.032649 0.032 Uiso 0.949(2) 1 calc R U P E 1
H52B H 0.398633 0.343899 0.087890 0.032 Uiso 0.949(2) 1 calc R U P E 1
H52C H 0.413694 0.400830 0.039618 0.032 Uiso 0.051(2) 1 calc R U P E 2
H52D H 0.391845 0.303068 0.014730 0.032 Uiso 0.051(2) 1 calc R U P E 2
C53 C 0.4294(4) 0.4061(8) 0.0161(4) 0.031(2) Uani 0.949(2) 1 d D U P E 1
H53A H 0.419379 0.410576 -0.023945 0.037 Uiso 0.949(2) 1 calc R U P E 1
H53B H 0.463482 0.373083 0.018375 0.037 Uiso 0.949(2) 1 calc R U P E 1
C54 C 0.3044(4) 0.2664(7) 0.1040(4) 0.0245(19) Uani 1 1 d . . . . .
H54 H 0.335756 0.230247 0.103183 0.029 Uiso 1 1 calc R U . . .
C55 C 0.2499(4) 0.4985(7) 0.0399(4) 0.027(2) Uani 1 1 d . . . . .
H55A H 0.219030 0.491826 0.015433 0.033 Uiso 1 1 calc R U . . .
H55B H 0.280706 0.504631 0.015345 0.033 Uiso 1 1 calc R U . . .
C56 C 0.2446(4) 0.5913(7) 0.0748(4) 0.025(2) Uani 1 1 d . . . . .
C57 C 0.1987(3) 0.6472(6) 0.0733(3) 0.0176(17) Uani 1 1 d . . . . .
C58 C 0.1103(4) 0.6541(9) 0.0469(5) 0.035(2) Uani 1 1 d . . . . .
H58A H 0.111459 0.720888 0.031498 0.043 Uiso 1 1 calc R U . . .
H58B H 0.100730 0.657869 0.087031 0.043 Uiso 1 1 calc R U . . .
C59 C 0.0709(4) 0.5944(8) 0.0152(4) 0.033(2) Uani 1 1 d . . . . .
H59A H 0.081248 0.589409 -0.024727 0.039 Uiso 1 1 calc R U . . .
H59B H 0.036648 0.626718 0.016857 0.039 Uiso 1 1 calc R U . . .
C60 C 0.1959(4) 0.7338(7) 0.1025(3) 0.0216(18) Uani 1 1 d . . . . .
H60 H 0.164838 0.770995 0.100440 0.026 Uiso 1 1 calc R U . . .
C61 C 0.2369(4) 0.7683(7) 0.1349(4) 0.0232(19) Uani 1 1 d . . . . .
C62 C 0.2818(3) 0.7106(7) 0.1363(4) 0.0232(19) Uani 1 1 d . . . . .
C63 C 0.3682(4) 0.6934(8) 0.1728(5) 0.034(2) Uani 1 1 d . . . . .
H63A H 0.384871 0.691155 0.135402 0.041 Uiso 1 1 calc R U . . .
H63B H 0.361064 0.625937 0.185010 0.041 Uiso 1 1 calc R U . . .
C64 C 0.4038(5) 0.7432(8) 0.2148(5) 0.040(3) Uani 1 1 d . . . . .
H64A H 0.437118 0.707516 0.216516 0.048 Uiso 1 1 calc R U . . .
H64B H 0.387770 0.740351 0.252477 0.048 Uiso 1 1 calc R U . . .
C65 C 0.2856(3) 0.6227(7) 0.1072(4) 0.0232(19) Uani 1 1 d . . . . .
H65 H 0.316316 0.584844 0.109660 0.028 Uiso 1 1 calc R U . . .
C66 C 0.2343(4) 0.8635(7) 0.1644(3) 0.0222(19) Uani 1 1 d . . . . .
H66A H 0.205587 0.901876 0.147898 0.027 Uiso 1 1 calc R U . . .
H66B H 0.266946 0.899271 0.157076 0.027 Uiso 1 1 calc R U . . .
Br13 Br 0.32272(13) 0.5798(3) 0.35233(14) 0.0749(12) Uani 0.518(5) 1 d D U P F 1
Br14 Br 0.17789(11) 0.4193(2) 0.35187(11) 0.0658(10) Uani 0.577(5) 1 d D U P G 1
C1A C 0.4325(11) 0.6307(17) 0.3483(10) 0.068(5) Uani 0.518(5) 1 d D U P F 1
H1AC H 0.425266 0.696815 0.335186 0.102 Uiso 0.518(5) 1 calc R U P F 1
H1AD H 0.469767 0.623520 0.355372 0.102 Uiso 0.518(5) 1 calc R U P F 1
H1AE H 0.413348 0.618550 0.383173 0.102 Uiso 0.518(5) 1 calc R U P F 1
C1B C 0.4152(8) 0.5569(13) 0.3031(8) 0.089(4) Uani 0.518(5) 1 d D U P F 1
C1C C 0.3640(7) 0.5257(11) 0.2995(6) 0.094(3) Uani 0.518(5) 1 d D U P F 1
C1D C 0.3493(9) 0.4584(18) 0.2590(10) 0.094(3) Uani 0.518(5) 1 d D U P F 1
H1D H 0.314397 0.436421 0.257979 0.112 Uiso 0.518(5) 1 calc R U P F 1
C1E C 0.3844(10) 0.4223(19) 0.2199(11) 0.097(4) Uani 0.518(5) 1 d D U P F 1
H1E H 0.373639 0.376763 0.192197 0.117 Uiso 0.518(5) 1 calc R U P F 1
C1F C 0.4354(10) 0.454(2) 0.2221(12) 0.098(4) Uani 0.518(5) 1 d D U P F 1
H1F H 0.459812 0.432888 0.194867 0.117 Uiso 0.518(5) 1 calc R U P F 1
C1G C 0.4504(9) 0.517(2) 0.2650(11) 0.096(4) Uani 0.518(5) 1 d D U P F 1
H1G H 0.486030 0.534441 0.268272 0.116 Uiso 0.518(5) 1 calc R U P F 1
C1H C 0.0611(11) 0.3818(19) 0.3456(10) 0.092(6) Uani 0.577(5) 1 d D U P G 1
H1HA H 0.023766 0.371327 0.340806 0.138 Uiso 0.577(5) 1 calc R U P G 1
H1HB H 0.067746 0.411106 0.382430 0.138 Uiso 0.577(5) 1 calc R U P G 1
H1HC H 0.079276 0.319331 0.343107 0.138 Uiso 0.577(5) 1 calc R U P G 1
C1I C 0.0805(7) 0.4487(13) 0.3001(7) 0.079(4) Uani 0.577(5) 1 d D U P G 1
C1J C 0.0467(8) 0.4857(18) 0.2594(9) 0.082(4) Uani 0.577(5) 1 d D U P G 1
H1J H 0.010773 0.470986 0.261930 0.098 Uiso 0.577(5) 1 calc R U P G 1
C1K C 0.0643(9) 0.544(2) 0.2148(10) 0.081(4) Uani 0.577(5) 1 d D U P G 1
H1K H 0.042198 0.562902 0.184712 0.097 Uiso 0.577(5) 1 calc R U P G 1
C1L C 0.1159(8) 0.5724(18) 0.2174(9) 0.082(3) Uani 0.577(5) 1 d D U P G 1
H1L H 0.129106 0.616238 0.190132 0.098 Uiso 0.577(5) 1 calc R U P G 1
C1M C 0.1485(8) 0.5375(17) 0.2594(9) 0.079(3) Uani 0.577(5) 1 d D U P G 1
H1M H 0.183082 0.561105 0.260646 0.094 Uiso 0.577(5) 1 calc R U P G 1
C1N C 0.1334(6) 0.4699(10) 0.2997(5) 0.081(3) Uani 0.577(5) 1 d D U P G 1
C1O C 0.3762(7) 0.5066(13) 0.2931(9) 0.096(4) Uani 0.482(5) 1 d DG U P F 2
C67 C 0.3838(6) 0.4605(13) 0.2418(9) 0.100(4) Uani 0.482(5) 1 d DG U P F 2
C1T C 0.3429(8) 0.4119(16) 0.2160(9) 0.092(4) Uani 0.482(5) 1 d DG U P F 2
H1T H 0.348139 0.380346 0.180920 0.110 Uiso 0.482(5) 1 calc R U P F 2
C1S C 0.2944(6) 0.4093(17) 0.2414(11) 0.099(5) Uani 0.482(5) 1 d DG U P F 2
H1S H 0.266517 0.376103 0.223717 0.119 Uiso 0.482(5) 1 calc R U P F 2
C1R C 0.2868(6) 0.4554(18) 0.2927(11) 0.103(5) Uani 0.482(5) 1 d DG U P F 2
H1R H 0.253673 0.453723 0.310028 0.124 Uiso 0.482(5) 1 calc R U P F 2
C1Q C 0.3277(9) 0.5041(17) 0.3185(9) 0.096(4) Uani 0.482(5) 1 d DG U P F 2
H1Q H 0.322452 0.535587 0.353542 0.116 Uiso 0.482(5) 1 calc R U P F 2
C1P C 0.4203(12) 0.561(2) 0.3221(15) 0.088(5) Uani 0.482(5) 1 d D U P F 2
H1PA H 0.448361 0.515865 0.331242 0.133 Uiso 0.482(5) 1 calc R U P F 2
H1PB H 0.407389 0.591156 0.356784 0.133 Uiso 0.482(5) 1 calc R U P F 2
H1PC H 0.433469 0.612062 0.297049 0.133 Uiso 0.482(5) 1 calc R U P F 2
Br Br 0.4537(2) 0.4816(5) 0.2281(3) 0.133(3) Uani 0.482(5) 1 d D U P F 2
Br15 Br 0.0457(2) 0.5205(5) 0.2282(3) 0.112(2) Uani 0.423(5) 1 d D U P G 2
C1U C 0.1150(6) 0.5469(13) 0.2429(9) 0.085(3) Uani 0.423(5) 1 d D U P G 2
C68 C 0.1530(9) 0.602(2) 0.2161(11) 0.079(4) Uani 0.423(5) 1 d D U P G 2
H68 H 0.144376 0.633512 0.181882 0.095 Uiso 0.423(5) 1 calc R U P G 2
C1V C 0.2025(10) 0.612(2) 0.2370(12) 0.086(4) Uani 0.423(5) 1 d D U P G 2
H1V H 0.226961 0.652923 0.219056 0.104 Uiso 0.423(5) 1 calc R U P G 2
C1W C 0.1293(9) 0.4954(19) 0.2913(10) 0.083(3) Uani 0.423(5) 1 d D U P G 2
C1X C 0.0878(13) 0.436(2) 0.3202(14) 0.082(5) Uani 0.423(5) 1 d D U P G 2
H1XA H 0.061444 0.479662 0.335760 0.123 Uiso 0.423(5) 1 calc R U P G 2
H1XB H 0.103519 0.398020 0.350594 0.123 Uiso 0.423(5) 1 calc R U P G 2
H1XC H 0.071583 0.392050 0.292966 0.123 Uiso 0.423(5) 1 calc R U P G 2
C1Y C 0.1793(9) 0.504(2) 0.3128(11) 0.082(4) Uani 0.423(5) 1 d D U P G 2
H1Y H 0.188411 0.472461 0.346795 0.099 Uiso 0.423(5) 1 calc R U P G 2
C1Z C 0.2159(10) 0.560(2) 0.2848(12) 0.088(4) Uani 0.423(5) 1 d D U P G 2
H1Z H 0.250547 0.562868 0.298523 0.105 Uiso 0.423(5) 1 calc R U P G 2
Br7A Br 0.04719(16) 0.0766(9) 0.3705(2) 0.080(3) Uani 0.386(10) 1 d D U P C 2
Br1A Br 0.45140(18) 0.9349(8) 0.3706(2) 0.085(3) Uani 0.348(8) 1 d D U P A 2
C53A C 0.416(3) 0.291(12) 0.094(3) 0.0259(19) Uani 0.051(2) 1 d D U P E 2
H53C H 0.398106 0.228816 0.102301 0.031 Uiso 0.051(2) 1 calc R U P E 2
H53D H 0.419223 0.329522 0.128877 0.031 Uiso 0.051(2) 1 calc R U P E 2
Br16 Br 0.4834(5) 0.2689(13) 0.0590(7) 0.024(2) Uani 0.051(2) 1 d D U P E 2
C31A C 0.440(2) 0.343(3) 0.3713(17) 0.033(6) Uani 0.30(7) 1 d D U P B 2
H31C H 0.464836 0.396967 0.366089 0.039 Uiso 0.30(7) 1 calc R U P B 2
H31D H 0.416830 0.340635 0.338122 0.039 Uiso 0.30(7) 1 calc R U P B 2
Br6A Br 0.4786(11) 0.219(2) 0.3773(12) 0.037(3) Uani 0.30(7) 1 d D U P B 2

loop_
_atom_site_aniso_label
_atom_site_aniso_U_11
_atom_site_aniso_U_22
_atom_site_aniso_U_33
_atom_site_aniso_U_23
_atom_site_aniso_U_13
_atom_site_aniso_U_12
Br1 0.0514(16) 0.139(4) 0.073(2) -0.028(2) -0.0081(14) 0.0281(19)
C1 0.037(6) 0.084(8) 0.044(6) -0.008(6) -0.008(5) 0.005(6)
O1 0.032(4) 0.068(6) 0.027(4) -0.001(4) -0.009(3) -0.010(4)
Br2 0.0521(7) 0.0634(9) 0.0407(6) 0.0023(6) -0.0133(5) 0.0130(6)
C2 0.023(5) 0.094(11) 0.039(6) -0.027(7) -0.011(5) 0.005(6)
O2 0.025(4) 0.057(5) 0.029(4) -0.001(3) -0.007(3) 0.005(3)
Br3 0.0289(5) 0.0505(7) 0.0515(7) -0.0101(6) -0.0012(5) 0.0045(5)
C3 0.033(5) 0.027(5) 0.022(4) 0.002(4) -0.011(4) 0.006(4)
O3 0.035(4) 0.055(5) 0.055(5) 0.016(4) -0.016(4) -0.002(4)
Br4 0.0468(7) 0.0722(10) 0.0811(10) -0.0198(8) -0.0197(7) 0.0235(7)
C4 0.024(5) 0.030(5) 0.032(5) 0.006(4) -0.005(4) -0.001(4)
O4 0.029(4) 0.038(4) 0.060(5) 0.015(4) -0.009(4) -0.005(3)
Br5 0.0417(7) 0.0632(9) 0.0727(9) 0.0182(7) 0.0121(6) 0.0187(6)
C5 0.031(5) 0.025(5) 0.017(4) -0.003(4) -0.003(4) 0.006(4)
O5 0.021(3) 0.059(5) 0.037(4) -0.002(4) 0.004(3) 0.007(3)
Br6 0.032(3) 0.047(3) 0.051(4) 0.021(2) 0.006(2) 0.0036(19)
C6 0.038(5) 0.024(5) 0.022(5) 0.002(4) -0.006(4) 0.001(4)
O6 0.033(4) 0.037(5) 0.069(6) -0.012(4) 0.019(4) -0.007(3)
Br7 0.0470(15) 0.113(4) 0.0623(19) 0.020(2) 0.0112(13) 0.0230(18)
C7 0.040(6) 0.046(7) 0.032(6) 0.000(5) 0.002(5) 0.002(5)
O7 0.037(4) 0.061(5) 0.028(4) -0.002(4) 0.008(3) -0.012(4)
Br8 0.0492(8) 0.0586(9) 0.0427(8) -0.0035(6) 0.0143(6) 0.0110(6)
C8 0.037(6) 0.061(8) 0.045(7) 0.008(6) -0.005(5) -0.011(6)
O8 0.026(4) 0.062(5) 0.026(4) 0.002(4) 0.011(3) 0.003(3)
Br9 0.0532(7) 0.0540(8) 0.0514(7) 0.0153(6) -0.0104(6) -0.0240(6)
C9 0.033(5) 0.039(6) 0.022(5) 0.003(4) -0.010(4) 0.006(5)
O9 0.022(3) 0.034(4) 0.050(4) 0.007(3) 0.010(3) -0.001(3)
Br10 0.0431(7) 0.0326(6) 0.0584(8) -0.0065(6) 0.0077(6) -0.0104(5)
C10 0.041(5) 0.015(4) 0.016(4) 0.002(3) -0.004(4) 0.006(4)
O10 0.026(4) 0.044(4) 0.034(4) 0.011(3) 0.004(3) -0.002(3)
Br11 0.0467(7) 0.0379(7) 0.0684(8) 0.0068(6) -0.0117(6) -0.0105(5)
C11 0.038(5) 0.029(5) 0.016(4) 0.002(4) -0.013(4) 0.007(4)
O11 0.033(4) 0.029(4) 0.034(4) -0.011(3) -0.005(3) -0.004(3)
Br12 0.0575(8) 0.0597(8) 0.0495(7) -0.0158(6) 0.0078(6) -0.0240(7)
C12 0.030(5) 0.028(5) 0.020(4) -0.009(4) 0.010(4) 0.006(4)
O12 0.031(4) 0.028(4) 0.045(4) -0.006(3) -0.010(3) 0.001(3)
C13 0.022(4) 0.033(5) 0.021(4) 0.005(4) -0.006(4) 0.001(4)
C14 0.035(6) 0.027(5) 0.045(6) 0.008(5) -0.007(5) -0.017(4)
C15 0.027(5) 0.031(6) 0.054(7) -0.009(5) -0.011(5) 0.002(4)
C16 0.043(6) 0.040(6) 0.025(5) -0.002(4) -0.001(4) 0.002(5)
C17 0.024(5) 0.027(5) 0.025(5) -0.001(4) -0.004(4) -0.001(4)
C18 0.022(4) 0.028(5) 0.029(5) -0.001(4) -0.001(4) -0.009(4)
C19 0.027(5) 0.036(6) 0.045(6) -0.007(5) -0.004(5) -0.001(5)
C20 0.040(6) 0.043(7) 0.047(7) 0.000(5) -0.019(5) -0.002(5)
C21 0.042(6) 0.021(5) 0.019(4) -0.001(4) -0.002(4) -0.001(4)
C22 0.037(5) 0.037(6) 0.022(5) 0.004(4) -0.004(4) 0.005(5)
C23 0.034(5) 0.024(5) 0.022(4) 0.002(4) -0.003(4) 0.006(4)
C24 0.018(4) 0.024(5) 0.027(5) 0.001(4) 0.002(4) 0.000(4)
C25 0.022(5) 0.037(6) 0.052(7) 0.017(5) 0.002(5) 0.007(4)
C26 0.037(6) 0.039(7) 0.067(8) 0.025(6) 0.017(6) 0.015(5)
C27 0.021(4) 0.029(5) 0.021(4) 0.005(4) -0.002(4) -0.002(4)
C28 0.028(5) 0.028(5) 0.021(4) 0.001(4) -0.002(4) 0.004(4)
C29 0.030(5) 0.029(5) 0.029(5) 0.005(4) 0.005(4) 0.001(4)
C30 0.040(6) 0.034(6) 0.065(8) -0.010(6) 0.010(6) -0.008(5)
C31 0.022(7) 0.045(7) 0.027(7) 0.005(6) -0.011(6) -0.001(6)
C32 0.045(6) 0.032(6) 0.024(5) -0.003(4) 0.005(4) 0.000(5)
C33 0.030(5) 0.023(5) 0.012(4) 0.006(3) 0.001(3) 0.005(4)
C34 0.037(5) 0.021(5) 0.018(4) -0.002(4) 0.010(4) -0.002(4)
C35 0.030(5) 0.027(5) 0.028(5) -0.005(4) 0.015(4) -0.011(4)
C36 0.030(6) 0.109(13) 0.051(7) 0.054(8) 0.005(5) -0.002(7)
C37 0.038(6) 0.059(7) 0.045(6) 0.004(6) 0.014(5) -0.007(5)
C38 0.021(4) 0.022(5) 0.028(5) -0.004(4) -0.001(4) 0.000(4)
C39 0.028(5) 0.017(4) 0.022(4) 0.003(3) 0.004(4) 0.006(4)
C40 0.025(5) 0.037(6) 0.019(4) 0.004(4) 0.004(4) 0.001(4)
C41 0.026(5) 0.050(6) 0.039(5) -0.002(5) -0.001(4) 0.003(4)
C42 0.039(5) 0.056(6) 0.041(6) -0.004(5) -0.002(5) -0.001(5)
C43 0.028(5) 0.042(6) 0.027(5) -0.003(5) 0.004(4) 0.002(5)
C44 0.027(5) 0.029(5) 0.014(4) -0.007(4) 0.001(3) -0.002(4)
C45 0.028(5) 0.028(5) 0.013(4) -0.004(4) -0.003(3) 0.001(4)
C46 0.030(5) 0.030(5) 0.021(4) -0.003(4) 0.006(4) -0.009(4)
C47 0.031(5) 0.032(5) 0.031(5) -0.004(4) -0.004(4) 0.000(4)
C48 0.034(6) 0.047(7) 0.044(6) 0.010(5) 0.005(5) 0.003(5)
C49 0.019(4) 0.029(5) 0.027(5) 0.003(4) 0.003(4) -0.004(4)
C50 0.031(5) 0.023(5) 0.022(4) -0.003(4) 0.004(4) -0.005(4)
C51 0.015(4) 0.030(5) 0.008(4) -0.003(3) -0.004(3) -0.001(3)
C52 0.025(4) 0.028(4) 0.026(4) 0.003(3) 0.005(3) -0.003(3)
C53 0.035(5) 0.031(5) 0.027(5) 0.003(4) 0.013(4) 0.000(4)
C54 0.028(5) 0.022(5) 0.024(5) -0.003(4) -0.002(4) 0.004(4)
C55 0.032(5) 0.032(5) 0.018(4) -0.005(4) 0.000(4) -0.006(4)
C56 0.031(5) 0.022(5) 0.022(4) 0.002(4) 0.010(4) 0.001(4)
C57 0.018(4) 0.021(4) 0.014(4) 0.005(3) -0.006(3) 0.002(3)
C58 0.029(5) 0.042(6) 0.035(6) 0.007(5) -0.001(4) 0.004(5)
C59 0.033(5) 0.035(6) 0.030(5) -0.006(4) -0.007(4) -0.009(4)
C60 0.032(5) 0.020(4) 0.013(4) 0.004(3) -0.003(3) 0.001(4)
C61 0.036(5) 0.020(4) 0.014(4) 0.006(3) 0.004(4) -0.001(4)
C62 0.021(4) 0.024(5) 0.024(4) 0.005(4) -0.002(4) -0.003(4)
C63 0.028(5) 0.026(5) 0.047(6) -0.005(5) -0.006(5) -0.004(4)
C64 0.042(6) 0.037(6) 0.040(6) 0.002(5) -0.008(5) -0.003(5)
C65 0.017(4) 0.022(5) 0.031(5) 0.007(4) -0.007(4) -0.005(4)
C66 0.027(5) 0.027(5) 0.013(4) 0.004(4) -0.005(3) -0.002(4)
Br13 0.069(2) 0.091(3) 0.065(2) -0.0200(17) 0.0089(15) -0.0019(17)
Br14 0.0601(16) 0.082(2) 0.0553(15) 0.0199(13) -0.0095(12) -0.0012(13)
C1A 0.070(9) 0.063(8) 0.071(8) 0.037(6) 0.000(7) 0.014(7)
C1B 0.080(7) 0.068(7) 0.117(8) 0.025(6) 0.005(7) 0.016(6)
C1C 0.082(6) 0.077(7) 0.123(7) 0.020(6) 0.007(6) 0.017(6)
C1D 0.080(6) 0.074(7) 0.127(7) 0.018(6) 0.011(6) 0.018(6)
C1E 0.083(7) 0.074(7) 0.135(8) 0.015(6) 0.017(7) 0.018(7)
C1F 0.082(7) 0.071(8) 0.140(8) 0.018(7) 0.021(7) 0.018(7)
C1G 0.083(7) 0.073(7) 0.133(8) 0.022(7) 0.017(7) 0.014(7)
C1H 0.098(12) 0.106(12) 0.072(11) -0.027(9) 0.015(10) -0.012(11)
C1I 0.079(6) 0.075(6) 0.084(6) -0.017(5) -0.005(5) 0.005(5)
C1J 0.072(6) 0.076(6) 0.097(6) -0.011(6) -0.003(5) 0.001(6)
C1K 0.073(6) 0.071(7) 0.098(6) -0.004(6) -0.003(6) 0.006(6)
C1L 0.076(5) 0.079(6) 0.090(6) 0.001(5) -0.004(5) 0.005(5)
C1M 0.076(5) 0.077(5) 0.082(5) -0.004(4) -0.003(4) 0.004(4)
C1N 0.080(5) 0.078(5) 0.083(5) -0.005(4) -0.001(5) 0.003(5)
C1O 0.086(7) 0.077(7) 0.126(8) 0.022(6) 0.008(7) 0.019(6)
C67 0.086(6) 0.079(7) 0.135(7) 0.020(6) 0.013(6) 0.016(6)
C1T 0.078(8) 0.070(8) 0.127(8) 0.013(7) 0.012(8) 0.014(7)
C1S 0.088(8) 0.079(8) 0.130(9) 0.013(8) 0.006(8) 0.016(8)
C1R 0.092(8) 0.086(8) 0.133(9) 0.015(8) 0.010(8) 0.016(8)
C1Q 0.084(7) 0.081(7) 0.124(8) 0.017(7) 0.011(7) 0.018(7)
C1P 0.084(10) 0.061(9) 0.120(11) 0.038(9) -0.003(10) 0.006(9)
Br 0.081(3) 0.128(5) 0.191(6) 0.055(4) 0.063(3) 0.027(3)
Br15 0.068(3) 0.114(4) 0.153(5) -0.037(3) -0.043(3) 0.030(3)
C1U 0.082(4) 0.082(4) 0.090(4) -0.004(3) -0.001(3) 0.002(3)
C68 0.078(5) 0.079(5) 0.081(5) 0.001(4) 0.000(4) -0.001(4)
C1V 0.086(5) 0.087(6) 0.087(5) -0.002(4) 0.001(4) 0.001(4)
C1W 0.083(5) 0.081(5) 0.085(5) -0.005(4) -0.001(4) 0.004(4)
C1X 0.083(8) 0.078(8) 0.085(8) -0.012(7) 0.003(7) -0.002(7)
C1Y 0.082(5) 0.081(5) 0.084(5) -0.002(4) -0.002(4) 0.001(4)
C1Z 0.087(5) 0.087(5) 0.089(5) -0.002(4) 0.000(4) 0.001(4)
Br7A 0.034(2) 0.142(7) 0.065(3) 0.007(3) 0.0054(17) -0.024(3)
Br1A 0.036(2) 0.164(8) 0.054(3) 0.005(3) -0.0094(18) -0.052(3)
C53A 0.025(4) 0.027(4) 0.026(4) 0.003(3) 0.005(3) -0.003(3)
Br16 0.023(4) 0.025(4) 0.025(4) 0.003(3) 0.005(3) -0.004(3)
C31A 0.024(10) 0.045(9) 0.029(10) -0.003(9) -0.008(9) -0.001(9)
Br6A 0.025(4) 0.053(7) 0.032(5) 0.019(5) 0.010(3) 0.001(5)

loop_
_atom_type_symbol
_atom_type_description
_atom_type_scat_dispersion_real
_atom_type_scat_dispersion_imag
_atom_type_scat_source
C C 0.0033 0.0016 'International Tables Vol C Tables 4.2.6.8 and 6.1.1.4'
H H 0.0000 0.0000 'International Tables Vol C Tables 4.2.6.8 and 6.1.1.4'
Br Br -0.2901 2.4595 'International Tables Vol C Tables 4.2.6.8 and 6.1.1.4'
O O 0.0106 0.0060 'International Tables Vol C Tables 4.2.6.8 and 6.1.1.4'

loop_
_geom_angle_atom_site_label_1
_geom_angle_atom_site_label_2
_geom_angle_atom_site_label_3
_geom_angle
_geom_angle_site_symmetry_1
_geom_angle_site_symmetry_3
_geom_angle_publ_flag
Br1 C1 H1AA 109.2 . . ?
Br1 C1 H1AB 109.2 . . ?
H1AA C1 H1AB 107.9 . . ?
H1BC C1 H1BD 107.7 . . ?
C2 C1 Br1 112.0(9) . . ?
C2 C1 H1AA 109.2 . . ?
C2 C1 H1AB 109.2 . . ?
C2 C1 H1BC 108.9 . . ?
C2 C1 H1BD 108.9 . . ?
C2 C1 Br1A 113.3(9) . . ?
Br1A C1 H1BC 108.9 . . ?
Br1A C1 H1BD 108.9 . . ?
C2 O1 C3 118.6(8) . . ?
C1 C2 H2A 110.0 . . ?
C1 C2 H2B 110.0 . . ?
O1 C2 C1 108.3(10) . . ?
O1 C2 H2A 110.0 . . ?
O1 C2 H2B 110.0 . . ?
H2A C2 H2B 108.4 . . ?
C6 O2 C7 118.2(8) . . ?
C4 C3 O1 122.4(9) . . ?
C10 C3 O1 115.9(8) . . ?
C10 C3 C4 121.6(9) . . ?
C13 O3 C14 118.4(8) . . ?
C3 C4 H4 119.2 . . ?
C5 C4 C3 121.5(9) . . ?
C5 C4 H4 119.2 . . ?
C18 O4 C19 116.5(8) . . ?
C4 C5 C6 116.6(8) . . ?
C4 C5 C66 121.8(9) . . ?
C6 C5 C66 121.6(8) . . ?
C24 O5 C25 115.7(8) . . ?
O2 C6 C5 115.0(8) . . ?
O2 C6 C9 121.9(9) . . ?
C9 C6 C5 123.0(9) . . ?
C30 O6 C29 119.1(9) . . ?
O2 C7 H7A 110.4 . . ?
O2 C7 H7B 110.4 . . ?
O2 C7 C8 106.8(9) . . ?
H7A C7 H7B 108.6 . . ?
C8 C7 H7A 110.4 . . ?
C8 C7 H7B 110.4 . . ?
C36 O7 C35 119.8(9) . . ?
Br2 C8 H8A 108.9 . . ?
Br2 C8 H8B 108.9 . . ?
C7 C8 Br2 113.3(9) . . ?
C7 C8 H8A 108.9 . . ?
C7 C8 H8B 108.9 . . ?
H8A C8 H8B 107.7 . . ?
C41 O8 C40 117.5(8) . . ?
C6 C9 H9 120.8 . . ?
C6 C9 C10 118.4(10) . . ?
C10 C9 H9 120.8 . . ?
C46 O9 C47 116.1(8) . . ?
C3 C10 C9 118.8(9) . . ?
C3 C10 C11 121.3(9) . . ?
C9 C10 C11 119.9(9) . . ?
C52 O10 C51 117.3(7) . . ?
C10 C11 H11A 108.3 . . ?
C10 C11 H11B 108.3 . . ?
H11A C11 H11B 107.4 . . ?
C12 C11 C10 115.7(8) . . ?
C12 C11 H11A 108.3 . . ?
C12 C11 H11B 108.3 . . ?
C58 O11 C57 117.3(8) . . ?
C13 C12 C11 122.6(9) . . ?
C13 C12 C21 115.5(9) . . ?
C21 C12 C11 121.8(9) . . ?
C62 O12 C63 117.5(8) . . ?
O3 C13 C12 113.0(8) . . ?
C16 C13 O3 124.3(9) . . ?
C16 C13 C12 122.6(9) . . ?
O3 C14 H14A 110.1 . . ?
O3 C14 H14B 110.1 . . ?
O3 C14 C15 107.8(9) . . ?
H14A C14 H14B 108.5 . . ?
C15 C14 H14A 110.1 . . ?
C15 C14 H14B 110.1 . . ?
Br3 C15 H15A 109.1 . . ?
Br3 C15 H15B 109.1 . . ?
C14 C15 Br3 112.6(7) . . ?
C14 C15 H15A 109.1 . . ?
C14 C15 H15B 109.1 . . ?
H15A C15 H15B 107.8 . . ?
C13 C16 H16 119.7 . . ?
C13 C16 C17 120.7(10) . . ?
C17 C16 H16 119.7 . . ?
C16 C17 C18 118.3(9) . . ?
C16 C17 C22 121.2(9) . . ?
C18 C17 C22 120.5(8) . . ?
O4 C18 C17 115.4(9) . . ?
C21 C18 O4 124.9(9) . . ?
C21 C18 C17 119.7(9) . . ?
O4 C19 H19A 110.1 . . ?
O4 C19 H19B 110.1 . . ?
O4 C19 C20 107.8(9) . . ?
H19A C19 H19B 108.5 . . ?
C20 C19 H19A 110.1 . . ?
C20 C19 H19B 110.1 . . ?
Br4 C20 H20A 108.7 . . ?
Br4 C20 H20B 108.7 . . ?
C19 C20 Br4 114.4(8) . . ?
C19 C20 H20A 108.7 . . ?
C19 C20 H20B 108.7 . . ?
H20A C20 H20B 107.6 . . ?
C12 C21 H21 118.5 . . ?
C18 C21 C12 123.0(9) . . ?
C18 C21 H21 118.5 . . ?
C17 C22 H22A 108.7 . . ?
C17 C22 H22B 108.7 . . ?
H22A C22 H22B 107.6 . . ?
C23 C22 C17 114.4(8) . . ?
C23 C22 H22A 108.7 . . ?
C23 C22 H22B 108.7 . . ?
C24 C23 C22 120.0(9) . . ?
C24 C23 C32 119.1(9) . . ?
C32 C23 C22 121.0(9) . . ?
O5 C24 C23 115.3(9) . . ?
O5 C24 C27 124.5(8) . . ?
C27 C24 C23 120.2(8) . . ?
O5 C25 H25A 110.2 . . ?
O5 C25 H25B 110.2 . . ?
O5 C25 C26 107.5(10) . . ?
H25A C25 H25B 108.5 . . ?
C26 C25 H25A 110.2 . . ?
C26 C25 H25B 110.2 . . ?
Br5 C26 H26A 109.2 . . ?
Br5 C26 H26B 109.2 . . ?
C25 C26 Br5 111.9(8) . . ?
C25 C26 H26A 109.2 . . ?
C25 C26 H26B 109.2 . . ?
H26A C26 H26B 107.9 . . ?
C24 C27 H27 119.6 . . ?
C24 C27 C28 120.9(9) . . ?
C28 C27 H27 119.6 . . ?
C27 C28 C33 120.7(9) . . ?
C29 C28 C27 118.4(9) . . ?
C29 C28 C33 120.8(9) . . ?
O6 C29 C32 122.4(9) . . ?
C28 C29 O6 115.6(9) . . ?
C28 C29 C32 122.0(10) . . ?
O6 C30 H30A 109.5 . . ?
O6 C30 H30B 109.5 . . ?
O6 C30 H30C 111.4 . . ?
O6 C30 H30D 111.4 . . ?
O6 C30 C31 110.7(12) . . ?
O6 C30 C31A 102(3) . . ?
H30A C30 H30B 108.1 . . ?
H30C C30 H30D 109.3 . . ?
C31 C30 H30A 109.5 . . ?
C31 C30 H30B 109.5 . . ?
C31A C30 H30C 111.4 . . ?
C31A C30 H30D 111.4 . . ?
Br6 C31 H31A 109.4 . . ?
Br6 C31 H31B 109.4 . . ?
C30 C31 Br6 111.0(11) . . ?
C30 C31 H31A 109.4 . . ?
C30 C31 H31B 109.4 . . ?
H31A C31 H31B 108.0 . . ?
C23 C32 H32 120.4 . . ?
C29 C32 C23 119.2(10) . . ?
C29 C32 H32 120.4 . . ?
C28 C33 H33A 108.4 . . ?
C28 C33 H33B 108.4 . . ?
H33A C33 H33B 107.5 . . ?
C34 C33 C28 115.5(7) . . ?
C34 C33 H33A 108.4 . . ?
C34 C33 H33B 108.4 . . ?
C35 C34 C33 119.8(8) . . ?
C43 C34 C33 119.9(9) . . ?
C43 C34 C35 120.2(9) . . ?
O7 C35 C34 115.9(9) . . ?
O7 C35 C38 124.9(9) . . ?
C38 C35 C34 119.2(8) . . ?
O7 C36 H36A 109.0 . . ?
O7 C36 H36B 109.0 . . ?
O7 C36 C37 112.8(10) . . ?
H36A C36 H36B 107.8 . . ?
C37 C36 H36A 109.0 . . ?
C37 C36 H36B 109.0 . . ?
Br7 C37 H37A 108.9 . . ?
Br7 C37 H37B 108.9 . . ?
C36 C37 Br7 113.2(9) . . ?
C36 C37 H37A 108.9 . . ?
C36 C37 H37B 108.9 . . ?
C36 C37 H37C 108.2 . . ?
C36 C37 H37D 108.2 . . ?
C36 C37 Br7A 116.4(9) . . ?
H37A C37 H37B 107.7 . . ?
H37C C37 H37D 107.4 . . ?
Br7A C37 H37C 108.2 . . ?
Br7A C37 H37D 108.2 . . ?
C35 C38 H38 119.4 . . ?
C39 C38 C35 121.1(9) . . ?
C39 C38 H38 119.5 . . ?
C38 C39 C44 119.4(8) . . ?
C40 C39 C38 118.5(8) . . ?
C40 C39 C44 122.1(8) . . ?
C39 C40 O8 114.9(8) . . ?
C39 C40 C43 122.7(9) . . ?
C43 C40 O8 122.4(9) . . ?
O8 C41 H41A 109.8 . . ?
O8 C41 H41B 109.8 . . ?
O8 C41 C42 109.3(9) . . ?
H41A C41 H41B 108.3 . . ?
C42 C41 H41A 109.8 . . ?
C42 C41 H41B 109.8 . . ?
Br8 C42 H42A 108.9 . . ?
Br8 C42 H42B 108.9 . . ?
C41 C42 Br8 113.2(9) . . ?
C41 C42 H42A 108.9 . . ?
C41 C42 H42B 108.9 . . ?
H42A C42 H42B 107.7 . . ?
C34 C43 H43 120.9 . . ?
C40 C43 C34 118.2(9) . . ?
C40 C43 H43 120.9 . . ?
C39 C44 H44A 108.6 . . ?
C39 C44 H44B 108.6 . . ?
H44A C44 H44B 107.6 . . ?
C45 C44 C39 114.6(7) . . ?
C45 C44 H44A 108.6 . . ?
C45 C44 H44B 108.6 . . ?
C46 C45 C44 120.9(8) . . ?
C54 C45 C44 121.6(8) . . ?
C54 C45 C46 117.4(9) . . ?
O9 C46 C45 114.0(9) . . ?
C49 C46 O9 124.1(9) . . ?
C49 C46 C45 121.9(9) . . ?
O9 C47 H47A 110.5 . . ?
O9 C47 H47B 110.5 . . ?
O9 C47 C48 106.1(8) . . ?
H47A C47 H47B 108.7 . . ?
C48 C47 H47A 110.5 . . ?
C48 C47 H47B 110.5 . . ?
Br9 C48 H48A 109.0 . . ?
Br9 C48 H48B 109.0 . . ?
C47 C48 Br9 112.9(8) . . ?
C47 C48 H48A 109.0 . . ?
C47 C48 H48B 109.0 . . ?
H48A C48 H48B 107.8 . . ?
C46 C49 H49 119.9 . . ?
C46 C49 C50 120.3(9) . . ?
C50 C49 H49 119.9 . . ?
C49 C50 C51 118.2(9) . . ?
C49 C50 C55 120.6(9) . . ?
C51 C50 C55 121.2(8) . . ?
O10 C51 C50 116.0(8) . . ?
O10 C51 C54 123.7(8) . . ?
C54 C51 C50 120.3(8) . . ?
O10 C52 H52A 109.8 . . ?
O10 C52 H52B 109.8 . . ?
O10 C52 H52C 103.5 . . ?
O10 C52 H52D 103.5 . . ?
O10 C52 C53 109.5(8) . . ?
O10 C52 C53A 134.7(12) . . ?
H52A C52 H52B 108.2 . . ?
H52C C52 H52D 105.3 . . ?
C53 C52 H52A 109.8 . . ?
C53 C52 H52B 109.8 . . ?
C53A C52 H52C 103.5 . . ?
C53A C52 H52D 103.5 . . ?
Br10 C53 H53A 109.5 . . ?
Br10 C53 H53B 109.5 . . ?
C52 C53 Br10 110.8(7) . . ?
C52 C53 H53A 109.5 . . ?
C52 C53 H53B 109.5 . . ?
H53A C53 H53B 108.1 . . ?
C45 C54 C51 121.9(9) . . ?
C45 C54 H54 119.1 . . ?
C51 C54 H54 119.1 . . ?
C50 C55 H55A 108.9 . . ?
C50 C55 H55B 108.9 . . ?
C50 C55 C56 113.3(7) . . ?
H55A C55 H55B 107.7 . . ?
C56 C55 H55A 108.9 . . ?
C56 C55 H55B 108.9 . . ?
C57 C56 C55 121.2(9) . . ?
C65 C56 C55 119.7(9) . . ?
C65 C56 C57 119.1(9) . . ?
O11 C57 C56 116.3(8) . . ?
C60 C57 O11 123.5(8) . . ?
C60 C57 C56 120.2(8) . . ?
O11 C58 H58A 110.0 . . ?
O11 C58 H58B 110.0 . . ?
O11 C58 C59 108.4(9) . . ?
H58A C58 H58B 108.4 . . ?
C59 C58 H58A 110.0 . . ?
C59 C58 H58B 110.0 . . ?
Br11 C59 H59A 109.6 . . ?
Br11 C59 H59B 109.6 . . ?
C58 C59 Br11 110.4(7) . . ?
C58 C59 H59A 109.6 . . ?
C58 C59 H59B 109.6 . . ?
H59A C59 H59B 108.1 . . ?
C57 C60 H60 119.0 . . ?
C57 C60 C61 122.1(9) . . ?
C61 C60 H60 119.0 . . ?
C60 C61 C62 116.5(9) . . ?
C60 C61 C66 121.8(9) . . ?
C62 C61 C66 121.6(8) . . ?
O12 C62 C61 114.4(8) . . ?
O12 C62 C65 123.2(8) . . ?
C65 C62 C61 122.4(8) . . ?
O12 C63 H63A 110.1 . . ?
O12 C63 H63B 110.1 . . ?
O12 C63 C64 108.0(9) . . ?
H63A C63 H63B 108.4 . . ?
C64 C63 H63A 110.1 . . ?
C64 C63 H63B 110.1 . . ?
Br12 C64 H64A 109.0 . . ?
Br12 C64 H64B 109.0 . . ?
C63 C64 Br12 112.9(8) . . ?
C63 C64 H64A 109.0 . . ?
C63 C64 H64B 109.0 . . ?
H64A C64 H64B 107.8 . . ?
C56 C65 C62 119.6(9) . . ?
C56 C65 H65 120.2 . . ?
C62 C65 H65 120.2 . . ?
C5 C66 H66A 108.4 . . ?
C5 C66 H66B 108.4 . . ?
C61 C66 C5 115.6(8) . . ?
C61 C66 H66A 108.4 . . ?
C61 C66 H66B 108.4 . . ?
H66A C66 H66B 107.4 . . ?
H1AC C1A H1AD 109.5 . . ?
H1AC C1A H1AE 109.5 . . ?
H1AD C1A H1AE 109.5 . . ?
C1B C1A H1AC 109.5 . . ?
C1B C1A H1AD 109.5 . . ?
C1B C1A H1AE 109.5 . . ?
C1C C1B C1A 121.2(14) . . ?
C1C C1B C1G 117.3(13) . . ?
C1G C1B C1A 121.5(14) . . ?
C1B C1C Br13 112.9(13) . . ?
C1D C1C Br13 126.6(14) . . ?
C1D C1C C1B 120.4(12) . . ?
C1C C1D H1D 119.1 . . ?
C1C C1D C1E 121.8(13) . . ?
C1E C1D H1D 119.1 . . ?
C1D C1E H1E 120.7 . . ?
C1F C1E C1D 118.6(14) . . ?
C1F C1E H1E 120.7 . . ?
C1E C1F H1F 120.5 . . ?
C1E C1F C1G 119.1(14) . . ?
C1G C1F H1F 120.5 . . ?
C1B C1G C1F 122.6(14) . . ?
C1B C1G H1G 118.7 . . ?
C1F C1G H1G 118.7 . . ?
H1HA C1H H1HB 109.5 . . ?
H1HA C1H H1HC 109.5 . . ?
H1HB C1H H1HC 109.5 . . ?
C1I C1H H1HA 109.5 . . ?
C1I C1H H1HB 109.5 . . ?
C1I C1H H1HC 109.5 . . ?
C1J C1I C1H 120.8(14) . . ?
C1N C1I C1H 117.3(13) . . ?
C1N C1I C1J 121.8(12) . . ?
C1I C1J H1J 119.0 . . ?
C1I C1J C1K 121.9(14) . . ?
C1K C1J H1J 119.0 . . ?
C1J C1K H1K 122.0 . . ?
C1L C1K C1J 115.9(13) . . ?
C1L C1K H1K 122.0 . . ?
C1K C1L H1L 119.6 . . ?
C1K C1L C1M 120.8(14) . . ?
C1M C1L H1L 119.6 . . ?
C1L C1M H1M 118.0 . . ?
C1L C1M C1N 123.9(13) . . ?
C1N C1M H1M 118.0 . . ?
C1I C1N Br14 121.8(12) . . ?
C1M C1N Br14 123.3(12) . . ?
C1M C1N C1I 114.8(11) . . ?
C67 C1O C1Q 120.0 . . ?
C67 C1O C1P 121.0(13) . . ?
C1Q C1O C1P 118.9(13) . . ?
C1O C67 Br 102.8(12) . . ?
C1T C67 C1O 120.0 . . ?
C1T C67 Br 137.1(12) . . ?
C67 C1T H1T 120.0 . . ?
C1S C1T C67 120.0 . . ?
C1S C1T H1T 120.0 . . ?
C1T C1S H1S 120.0 . . ?
C1T C1S C1R 120.0 . . ?
C1R C1S H1S 120.0 . . ?
C1S C1R H1R 120.0 . . ?
C1Q C1R C1S 120.0 . . ?
C1Q C1R H1R 120.0 . . ?
C1O C1Q H1Q 120.0 . . ?
C1R C1Q C1O 120.0 . . ?
C1R C1Q H1Q 120.0 . . ?
C1O C1P H1PA 109.5 . . ?
C1O C1P H1PB 109.5 . . ?
C1O C1P H1PC 109.5 . . ?
H1PA C1P H1PB 109.5 . . ?
H1PA C1P H1PC 109.5 . . ?
H1PB C1P H1PC 109.5 . . ?
C68 C1U Br15 134.2(16) . . ?
C68 C1U C1W 117.8(14) . . ?
C1W C1U Br15 107.9(14) . . ?
C1U C68 H68 118.6 . . ?
C1V C68 C1U 122.7(16) . . ?
C1V C68 H68 118.6 . . ?
C68 C1V H1V 120.8 . . ?
C68 C1V C1Z 118.4(17) . . ?
C1Z C1V H1V 120.8 . . ?
C1U C1W C1X 117.5(16) . . ?
C1Y C1W C1U 120.0(15) . . ?
C1Y C1W C1X 122.4(17) . . ?
C1W C1X H1XA 109.5 . . ?
C1W C1X H1XB 109.5 . . ?
C1W C1X H1XC 109.5 . . ?
H1XA C1X H1XB 109.5 . . ?
H1XA C1X H1XC 109.5 . . ?
H1XB C1X H1XC 109.5 . . ?
C1W C1Y H1Y 119.9 . . ?
C1Z C1Y C1W 120.2(16) . . ?
C1Z C1Y H1Y 119.9 . . ?
C1V C1Z C1Y 120.6(17) . . ?
C1V C1Z H1Z 119.7 . . ?
C1Y C1Z H1Z 119.7 . . ?
C52 C53A H53C 111.8 . . ?
C52 C53A H53D 111.8 . . ?
C52 C53A Br16 99.9(14) . . ?
H53C C53A H53D 109.5 . . ?
Br16 C53A H53C 111.8 . . ?
Br16 C53A H53D 111.8 . . ?
C30 C31A H31C 109.6 . . ?
C30 C31A H31D 109.6 . . ?
C30 C31A Br6A 110.1(19) . . ?
H31C C31A H31D 108.2 . . ?
Br6A C31A H31C 109.6 . . ?
Br6A C31A H31D 109.6 . . ?

loop_
_geom_bond_atom_site_label_1
_geom_bond_atom_site_label_2
_geom_bond_distance
_geom_bond_site_symmetry_2
_geom_bond_publ_flag
Br1 C1 1.909(13) . ?
C1 H1AA 0.9900 . ?
C1 H1AB 0.9900 . ?
C1 H1BC 0.9900 . ?
C1 H1BD 0.9900 . ?
C1 C2 1.493(16) . ?
C1 Br1A 1.848(14) . ?
O1 C2 1.367(14) . ?
O1 C3 1.405(11) . ?
Br2 C8 1.932(12) . ?
C2 H2A 0.9900 . ?
C2 H2B 0.9900 . ?
O2 C6 1.389(11) . ?
O2 C7 1.408(13) . ?
Br3 C15 1.955(11) . ?
C3 C4 1.386(14) . ?
C3 C10 1.376(14) . ?
O3 C13 1.391(11) . ?
O3 C14 1.402(13) . ?
Br4 C20 1.903(13) . ?
C4 H4 0.9500 . ?
C4 C5 1.380(13) . ?
O4 C18 1.376(12) . ?
O4 C19 1.405(13) . ?
Br5 C26 1.965(11) . ?
C5 C6 1.398(14) . ?
C5 C66 1.496(12) . ?
O5 C24 1.379(11) . ?
O5 C25 1.452(14) . ?
Br6 C31 1.975(15) . ?
C6 C9 1.396(14) . ?
O6 C29 1.392(12) . ?
O6 C30 1.377(14) . ?
Br7 C37 1.882(13) . ?
C7 H7A 0.9900 . ?
C7 H7B 0.9900 . ?
C7 C8 1.488(16) . ?
O7 C35 1.368(11) . ?
O7 C36 1.354(14) . ?
Br8 C42 1.926(13) . ?
C8 H8A 0.9900 . ?
C8 H8B 0.9900 . ?
O8 C40 1.408(11) . ?
O8 C41 1.395(12) . ?
Br9 C48 1.941(13) . ?
C9 H9 0.9500 . ?
C9 C10 1.404(13) . ?
O9 C46 1.398(11) . ?
O9 C47 1.442(12) . ?
Br10 C53 1.943(11) . ?
C10 C11 1.514(12) . ?
O10 C51 1.385(11) . ?
O10 C52 1.376(11) . ?
Br11 C59 1.968(11) . ?
C11 H11A 0.9900 . ?
C11 H11B 0.9900 . ?
C11 C12 1.480(13) . ?
O11 C57 1.386(10) . ?
O11 C58 1.382(12) . ?
Br12 C64 1.939(12) . ?
C12 C13 1.401(14) . ?
C12 C21 1.406(14) . ?
O12 C62 1.390(11) . ?
O12 C63 1.419(12) . ?
C13 C16 1.364(14) . ?
C14 H14A 0.9900 . ?
C14 H14B 0.9900 . ?
C14 C15 1.509(15) . ?
C15 H15A 0.9900 . ?
C15 H15B 0.9900 . ?
C16 H16 0.9500 . ?
C16 C17 1.384(14) . ?
C17 C18 1.413(13) . ?
C17 C22 1.537(14) . ?
C18 C21 1.360(14) . ?
C19 H19A 0.9900 . ?
C19 H19B 0.9900 . ?
C19 C20 1.510(15) . ?
C20 H20A 0.9900 . ?
C20 H20B 0.9900 . ?
C21 H21 0.9500 . ?
C22 H22A 0.9900 . ?
C22 H22B 0.9900 . ?
C22 C23 1.508(14) . ?
C23 C24 1.404(14) . ?
C23 C32 1.404(15) . ?
C24 C27 1.391(13) . ?
C25 H25A 0.9900 . ?
C25 H25B 0.9900 . ?
C25 C26 1.468(15) . ?
C26 H26A 0.9900 . ?
C26 H26B 0.9900 . ?
C27 H27 0.9500 . ?
C27 C28 1.398(13) . ?
C28 C29 1.381(14) . ?
C28 C33 1.530(13) . ?
C29 C32 1.396(14) . ?
C30 H30A 0.9900 . ?
C30 H30B 0.9900 . ?
C30 H30C 0.9900 . ?
C30 H30D 0.9900 . ?
C30 C31 1.523(18) . ?
C30 C31A 1.52(2) . ?
C31 H31A 0.9900 . ?
C31 H31B 0.9900 . ?
C32 H32 0.9500 . ?
C33 H33A 0.9900 . ?
C33 H33B 0.9900 . ?
C33 C34 1.521(12) . ?
C34 C35 1.398(14) . ?
C34 C43 1.395(14) . ?
C35 C38 1.394(13) . ?
C36 H36A 0.9900 . ?
C36 H36B 0.9900 . ?
C36 C37 1.475(16) . ?
C37 H37A 0.9900 . ?
C37 H37B 0.9900 . ?
C37 H37C 0.9900 . ?
C37 H37D 0.9900 . ?
C37 Br7A 1.817(13) . ?
C38 H38 0.9500 . ?
C38 C39 1.382(13) . ?
C39 C40 1.369(13) . ?
C39 C44 1.526(12) . ?
C40 C43 1.389(13) . ?
C41 H41A 0.9900 . ?
C41 H41B 0.9900 . ?
C41 C42 1.509(17) . ?
C42 H42A 0.9900 . ?
C42 H42B 0.9900 . ?
C43 H43 0.9500 . ?
C44 H44A 0.9900 . ?
C44 H44B 0.9900 . ?
C44 C45 1.516(13) . ?
C45 C46 1.405(14) . ?
C45 C54 1.375(14) . ?
C46 C49 1.382(14) . ?
C47 H47A 0.9900 . ?
C47 H47B 0.9900 . ?
C47 C48 1.516(15) . ?
C48 H48A 0.9900 . ?
C48 H48B 0.9900 . ?
C49 H49 0.9500 . ?
C49 C50 1.395(13) . ?
C50 C51 1.410(13) . ?
C50 C55 1.498(14) . ?
C51 C54 1.392(13) . ?
C52 H52A 0.9900 . ?
C52 H52B 0.9900 . ?
C52 H52C 0.9900 . ?
C52 H52D 0.9900 . ?
C52 C53 1.513(13) . ?
C52 C53A 1.52(2) . ?
C53 H53A 0.9900 . ?
C53 H53B 0.9900 . ?
C54 H54 0.9500 . ?
C55 H55A 0.9900 . ?
C55 H55B 0.9900 . ?
C55 C56 1.530(13) . ?
C56 C57 1.409(13) . ?
C56 C65 1.375(13) . ?
C57 C60 1.383(13) . ?
C58 H58A 0.9900 . ?
C58 H58B 0.9900 . ?
C58 C59 1.507(14) . ?
C59 H59A 0.9900 . ?
C59 H59B 0.9900 . ?
C60 H60 0.9500 . ?
C60 C61 1.390(13) . ?
C61 C62 1.403(13) . ?
C61 C66 1.489(13) . ?
C62 C65 1.398(13) . ?
C63 H63A 0.9900 . ?
C63 H63B 0.9900 . ?
C63 C64 1.518(14) . ?
C64 H64A 0.9900 . ?
C64 H64B 0.9900 . ?
C65 H65 0.9500 . ?
C66 H66A 0.9900 . ?
C66 H66B 0.9900 . ?
Br13 C1C 1.810(9) . ?
Br14 C1N 1.827(9) . ?
C1A H1AC 0.9800 . ?
C1A H1AD 0.9800 . ?
C1A H1AE 0.9800 . ?
C1A C1B 1.545(16) . ?
C1B C1C 1.390(11) . ?
C1B C1G 1.394(11) . ?
C1C C1D 1.389(11) . ?
C1D H1D 0.9500 . ?
C1D C1E 1.391(11) . ?
C1E H1E 0.9500 . ?
C1E C1F 1.385(11) . ?
C1F H1F 0.9500 . ?
C1F C1G 1.397(11) . ?
C1G H1G 0.9500 . ?
C1H H1HA 0.9800 . ?
C1H H1HB 0.9800 . ?
C1H H1HC 0.9800 . ?
C1H C1I 1.508(16) . ?
C1I C1J 1.398(11) . ?
C1I C1N 1.393(11) . ?
C1J H1J 0.9500 . ?
C1J C1K 1.408(12) . ?
C1K H1K 0.9500 . ?
C1K C1L 1.386(12) . ?
C1L H1L 0.9500 . ?
C1L C1M 1.390(11) . ?
C1M H1M 0.9500 . ?
C1M C1N 1.391(11) . ?
C1O C67 1.3900 . ?
C1O C1Q 1.3900 . ?
C1O C1P 1.53(2) . ?
C67 C1T 1.3900 . ?
C67 Br 1.854(14) . ?
C1T H1T 0.9500 . ?
C1T C1S 1.3900 . ?
C1S H1S 0.9500 . ?
C1S C1R 1.3900 . ?
C1R H1R 0.9500 . ?
C1R C1Q 1.3900 . ?
C1Q H1Q 0.9500 . ?
C1P H1PA 0.9800 . ?
C1P H1PB 0.9800 . ?
C1P H1PC 0.9800 . ?
Br15 C1U 1.854(17) . ?
C1U C68 1.392(14) . ?
C1U C1W 1.401(14) . ?
C68 H68 0.9500 . ?
C68 C1V 1.376(15) . ?
C1V H1V 0.9500 . ?
C1V C1Z 1.383(15) . ?
C1W C1X 1.51(2) . ?
C1W C1Y 1.392(14) . ?
C1X H1XA 0.9800 . ?
C1X H1XB 0.9800 . ?
C1X H1XC 0.9800 . ?
C1Y H1Y 0.9500 . ?
C1Y C1Z 1.388(15) . ?
C1Z H1Z 0.9500 . ?
C53A H53C 0.9900 . ?
C53A H53D 0.9900 . ?
C53A Br16 1.95(2) . ?
C31A H31C 0.9900 . ?
C31A H31D 0.9900 . ?
C31A Br6A 1.98(2) . ?

loop_
_geom_torsion_atom_site_label_1
_geom_torsion_atom_site_label_2
_geom_torsion_atom_site_label_3
_geom_torsion_atom_site_label_4
_geom_torsion
_geom_torsion_site_symmetry_1
_geom_torsion_site_symmetry_2
_geom_torsion_site_symmetry_3
_geom_torsion_site_symmetry_4
_geom_torsion_publ_flag
Br1 C1 C2 O1 150.0(10) . . . . ?
O1 C3 C4 C5 -177.4(9) . . . . ?
O1 C3 C10 C9 176.1(9) . . . . ?
O1 C3 C10 C11 -2.1(13) . . . . ?
C2 O1 C3 C4 -18.4(16) . . . . ?
C2 O1 C3 C10 165.2(11) . . . . ?
O2 C6 C9 C10 179.2(9) . . . . ?
O2 C7 C8 Br2 -64.0(12) . . . . ?
C3 O1 C2 C1 -179.7(10) . . . . ?
C3 C4 C5 C6 1.6(14) . . . . ?
C3 C4 C5 C66 178.7(9) . . . . ?
C3 C10 C11 C12 -83.6(12) . . . . ?
O3 C13 C16 C17 -179.5(10) . . . . ?
O3 C14 C15 Br3 -56.9(12) . . . . ?
C4 C3 C10 C9 -0.2(15) . . . . ?
C4 C3 C10 C11 -178.4(9) . . . . ?
C4 C5 C6 O2 179.4(9) . . . . ?
C4 C5 C6 C9 -0.5(15) . . . . ?
C4 C5 C66 C61 104.6(11) . . . . ?
O4 C18 C21 C12 180.0(9) . . . . ?
O4 C19 C20 Br4 69.7(11) . . . . ?
C5 C6 C9 C10 -0.9(15) . . . . ?
O5 C24 C27 C28 179.9(9) . . . . ?
O5 C25 C26 Br5 70.7(11) . . . . ?
C6 O2 C7 C8 -175.3(9) . . . . ?
C6 C5 C66 C61 -78.4(12) . . . . ?
C6 C9 C10 C3 1.2(14) . . . . ?
C6 C9 C10 C11 179.5(9) . . . . ?
O6 C29 C32 C23 178.2(9) . . . . ?
O6 C30 C31 Br6 -53(2) . . . . ?
O6 C30 C31A Br6A -74(4) . . . . ?
C7 O2 C6 C5 -167.4(9) . . . . ?
C7 O2 C6 C9 12.5(15) . . . . ?
O7 C35 C38 C39 -176.8(9) . . . . ?
O7 C36 C37 Br7 150.3(11) . . . . ?
O7 C36 C37 Br7A -172.8(11) . . . . ?
O8 C40 C43 C34 -179.8(10) . . . . ?
O8 C41 C42 Br8 -59.1(12) . . . . ?
C9 C10 C11 C12 98.2(11) . . . . ?
O9 C46 C49 C50 177.9(9) . . . . ?
O9 C47 C48 Br9 -59.4(10) . . . . ?
C10 C3 C4 C5 -1.3(15) . . . . ?
C10 C11 C12 C13 -87.7(12) . . . . ?
C10 C11 C12 C21 93.2(11) . . . . ?
O10 C51 C54 C45 -178.9(8) . . . . ?
O10 C52 C53 Br10 63.1(10) . . . . ?
O10 C52 C53A Br16 -178.5(12) . . . . ?
C11 C12 C13 O3 1.8(13) . . . . ?
C11 C12 C13 C16 -175.1(9) . . . . ?
C11 C12 C21 C18 178.3(9) . . . . ?
O11 C57 C60 C61 179.2(8) . . . . ?
O11 C58 C59 Br11 62.6(10) . . . . ?
C12 C13 C16 C17 -3.0(16) . . . . ?
O12 C62 C65 C56 179.8(8) . . . . ?
O12 C63 C64 Br12 -57.2(11) . . . . ?
C13 O3 C14 C15 -162.8(9) . . . . ?
C13 C12 C21 C18 -0.9(14) . . . . ?
C13 C16 C17 C18 -1.3(15) . . . . ?
C13 C16 C17 C22 179.1(9) . . . . ?
C14 O3 C13 C12 -175.3(9) . . . . ?
C14 O3 C13 C16 1.5(16) . . . . ?
C16 C17 C18 O4 -178.6(9) . . . . ?
C16 C17 C18 C21 4.3(14) . . . . ?
C16 C17 C22 C23 79.3(12) . . . . ?
C17 C18 C21 C12 -3.2(15) . . . . ?
C17 C22 C23 C24 -99.9(11) . . . . ?
C17 C22 C23 C32 79.4(12) . . . . ?
C18 O4 C19 C20 177.0(9) . . . . ?
C18 C17 C22 C23 -100.3(11) . . . . ?
C19 O4 C18 C17 -174.9(9) . . . . ?
C19 O4 C18 C21 2.0(15) . . . . ?
C21 C12 C13 O3 -179.0(8) . . . . ?
C21 C12 C13 C16 4.1(14) . . . . ?
C22 C17 C18 O4 1.0(14) . . . . ?
C22 C17 C18 C21 -176.1(9) . . . . ?
C22 C23 C24 O5 1.7(13) . . . . ?
C22 C23 C24 C27 -176.1(8) . . . . ?
C22 C23 C32 C29 177.4(9) . . . . ?
C23 C24 C27 C28 -2.5(14) . . . . ?
C24 O5 C25 C26 173.2(9) . . . . ?
C24 C23 C32 C29 -3.4(14) . . . . ?
C24 C27 C28 C29 -0.9(13) . . . . ?
C24 C27 C28 C33 177.5(8) . . . . ?
C25 O5 C24 C23 -173.2(8) . . . . ?
C25 O5 C24 C27 4.4(13) . . . . ?
C27 C28 C29 O6 -176.2(9) . . . . ?
C27 C28 C29 C32 2.1(14) . . . . ?
C27 C28 C33 C34 92.7(10) . . . . ?
C28 C29 C32 C23 0.0(15) . . . . ?
C28 C33 C34 C35 -83.2(11) . . . . ?
C28 C33 C34 C43 96.7(11) . . . . ?
C29 O6 C30 C31 -166.8(14) . . . . ?
C29 O6 C30 C31A -155(2) . . . . ?
C29 C28 C33 C34 -88.9(11) . . . . ?
C30 O6 C29 C28 -176.3(10) . . . . ?
C30 O6 C29 C32 5.4(16) . . . . ?
C32 C23 C24 O5 -177.6(9) . . . . ?
C32 C23 C24 C27 4.6(14) . . . . ?
C33 C28 C29 O6 5.4(13) . . . . ?
C33 C28 C29 C32 -176.3(9) . . . . ?
C33 C34 C35 O7 -1.2(14) . . . . ?
C33 C34 C35 C38 179.0(9) . . . . ?
C33 C34 C43 C40 179.2(9) . . . . ?
C34 C35 C38 C39 2.9(14) . . . . ?
C35 O7 C36 C37 175.1(11) . . . . ?
C35 C34 C43 C40 -1.0(15) . . . . ?
C35 C38 C39 C40 -3.1(14) . . . . ?
C35 C38 C39 C44 175.9(9) . . . . ?
C36 O7 C35 C34 162.7(12) . . . . ?
C36 O7 C35 C38 -17.5(17) . . . . ?
C38 C39 C40 O8 -178.3(9) . . . . ?
C38 C39 C40 C43 1.2(15) . . . . ?
C38 C39 C44 C45 103.1(10) . . . . ?
C39 C40 C43 C34 0.8(16) . . . . ?
C39 C44 C45 C46 -78.9(11) . . . . ?
C39 C44 C45 C54 103.6(10) . . . . ?
C40 O8 C41 C42 -177.3(10) . . . . ?
C40 C39 C44 C45 -78.0(11) . . . . ?
C41 O8 C40 C39 -167.4(9) . . . . ?
C41 O8 C40 C43 13.1(15) . . . . ?
C43 C34 C35 O7 178.9(9) . . . . ?
C43 C34 C35 C38 -0.8(15) . . . . ?
C44 C39 C40 O8 2.8(14) . . . . ?
C44 C39 C40 C43 -177.7(10) . . . . ?
C44 C45 C46 O9 5.7(12) . . . . ?
C44 C45 C46 C49 -176.2(8) . . . . ?
C44 C45 C54 C51 175.7(8) . . . . ?
C45 C46 C49 C50 -0.1(14) . . . . ?
C46 O9 C47 C48 -177.1(8) . . . . ?
C46 C45 C54 C51 -1.9(13) . . . . ?
C46 C49 C50 C51 -1.0(14) . . . . ?
C46 C49 C50 C55 175.8(8) . . . . ?
C47 O9 C46 C45 -178.0(8) . . . . ?
C47 O9 C46 C49 3.9(13) . . . . ?
C49 C50 C51 O10 -179.6(8) . . . . ?
C49 C50 C51 C54 0.6(13) . . . . ?
C49 C50 C55 C56 67.9(12) . . . . ?
C50 C51 C54 C45 0.9(13) . . . . ?
C50 C55 C56 C57 -115.5(10) . . . . ?
C50 C55 C56 C65 66.5(12) . . . . ?
C51 O10 C52 C53 -171.1(8) . . . . ?
C51 O10 C52 C53A -24(10) . . . . ?
C51 C50 C55 C56 -115.4(10) . . . . ?
C52 O10 C51 C50 168.2(8) . . . . ?
C52 O10 C51 C54 -12.0(12) . . . . ?
C54 C45 C46 O9 -176.7(8) . . . . ?
C54 C45 C46 C49 1.5(14) . . . . ?
C55 C50 C51 O10 3.6(12) . . . . ?
C55 C50 C51 C54 -176.2(8) . . . . ?
C55 C56 C57 O11 3.7(12) . . . . ?
C55 C56 C57 C60 -176.1(8) . . . . ?
C55 C56 C65 C62 176.1(8) . . . . ?
C56 C57 C60 C61 -1.0(13) . . . . ?
C57 O11 C58 C59 -171.9(8) . . . . ?
C57 C56 C65 C62 -2.0(13) . . . . ?
C57 C60 C61 C62 0.1(13) . . . . ?
C57 C60 C61 C66 177.5(8) . . . . ?
C58 O11 C57 C56 168.8(9) . . . . ?
C58 O11 C57 C60 -11.4(13) . . . . ?
C60 C61 C62 O12 -178.9(8) . . . . ?
C60 C61 C62 C65 -0.2(13) . . . . ?
C60 C61 C66 C5 105.1(10) . . . . ?
C61 C62 C65 C56 1.2(14) . . . . ?
C62 O12 C63 C64 -176.1(8) . . . . ?
C62 C61 C66 C5 -77.6(11) . . . . ?
C63 O12 C62 C61 -179.1(8) . . . . ?
C63 O12 C62 C65 2.2(13) . . . . ?
C65 C56 C57 O11 -178.2(8) . . . . ?
C65 C56 C57 C60 2.0(13) . . . . ?
C66 C5 C6 O2 2.3(14) . . . . ?
C66 C5 C6 C9 -177.7(9) . . . . ?
C66 C61 C62 O12 3.6(12) . . . . ?
C66 C61 C62 C65 -177.6(8) . . . . ?
Br13 C1C C1D C1E 179.3(17) . . . . ?
C1A C1B C1C Br13 -0.3(9) . . . . ?
C1A C1B C1C C1D -179.2(14) . . . . ?
C1A C1B C1G C1F -177(2) . . . . ?
C1B C1C C1D C1E -2(3) . . . . ?
C1C C1B C1G C1F 4(3) . . . . ?
C1C C1D C1E C1F 1(4) . . . . ?
C1D C1E C1F C1G 3(4) . . . . ?
C1E C1F C1G C1B -5(4) . . . . ?
C1G C1B C1C Br13 178.5(13) . . . . ?
C1G C1B C1C C1D -0.4(18) . . . . ?
C1H C1I C1J C1K -176.5(18) . . . . ?
C1H C1I C1N Br14 0.0(9) . . . . ?
C1H C1I C1N C1M -175.6(13) . . . . ?
C1I C1J C1K C1L -8(3) . . . . ?
C1J C1I C1N Br14 -178.5(12) . . . . ?
C1J C1I C1N C1M 6.0(18) . . . . ?
C1J C1K C1L C1M 5(4) . . . . ?
C1K C1L C1M C1N 3(4) . . . . ?
C1L C1M C1N Br14 176.1(18) . . . . ?
C1L C1M C1N C1I -8(3) . . . . ?
C1N C1I C1J C1K 2(2) . . . . ?
C1O C67 C1T C1S 0.0 . . . . ?
C67 C1O C1Q C1R 0.0 . . . . ?
C67 C1T C1S C1R 0.0 . . . . ?
C1T C1S C1R C1Q 0.0 . . . . ?
C1S C1R C1Q C1O 0.0 . . . . ?
C1Q C1O C67 C1T 0.0 . . . . ?
C1Q C1O C67 Br -178.1(8) . . . . ?
C1P C1O C67 C1T -179.5(6) . . . . ?
C1P C1O C67 Br 2.4(10) . . . . ?
C1P C1O C1Q C1R 179.5(6) . . . . ?
Br C67 C1T C1S 177.3(12) . . . . ?
Br15 C1U C68 C1V 178.4(13) . . . . ?
Br15 C1U C1W C1X -1.9(16) . . . . ?
Br15 C1U C1W C1Y -178.1(16) . . . . ?
C1U C68 C1V C1Z 4(3) . . . . ?
C1U C1W C1Y C1Z -4(3) . . . . ?
C68 C1U C1W C1X 180.0(13) . . . . ?
C68 C1U C1W C1Y 4(2) . . . . ?
C68 C1V C1Z C1Y -4(3) . . . . ?
C1W C1U C68 C1V -4(2) . . . . ?
C1W C1Y C1Z C1V 4(3) . . . . ?
C1X C1W C1Y C1Z -179.7(17) . . . . ?
Br1A C1 C2 O1 -169.9(11) . . . . ?

loop_
_smtbx_masks_void_nr
_smtbx_masks_void_average_x
_smtbx_masks_void_average_y
_smtbx_masks_void_average_z
_smtbx_masks_void_volume
_smtbx_masks_void_count_electrons
_smtbx_masks_void_content
1 -0.253 -0.363 -0.187 2062.5 102.5 ?
2 0.015 0.097 0.594 0.0 0.0 ?
3 0.015 0.125 0.570 0.0 0.0 ?
4 0.015 0.375 0.070 0.0 0.0 ?
5 0.015 0.403 0.094 0.0 0.0 ?
6 0.022 0.111 0.594 0.0 0.0 ?
7 0.022 0.139 0.570 0.0 0.0 ?
8 0.022 0.361 0.070 0.0 0.0 ?
9 0.022 0.389 0.094 0.0 0.0 ?
10 0.030 0.111 0.602 0.0 0.0 ?
11 0.030 0.125 0.594 0.0 0.0 ?
12 0.030 0.139 0.586 0.0 0.0 ?
13 0.030 0.361 0.086 0.0 0.0 ?
14 0.030 0.375 0.094 0.0 0.0 ?
15 0.030 0.389 0.102 0.0 0.0 ?
16 0.074 0.014 0.148 0.0 0.0 ?
17 0.074 0.486 0.648 0.0 0.0 ?
18 0.081 0.667 0.188 0.0 -0.0 ?
19 0.081 0.833 0.688 0.0 0.0 ?
20 0.089 0.250 0.352 0.0 0.0 ?
21 0.089 0.250 0.852 0.0 0.0 ?
22 0.104 0.708 0.211 0.0 0.0 ?
23 0.104 0.792 0.711 0.0 0.0 ?
24 0.141 0.535 0.438 0.0 0.0 ?
25 0.141 0.965 0.938 0.0 0.0 ?
26 0.156 0.653 0.141 0.0 0.0 ?
27 0.156 0.722 0.875 0.0 0.0 ?
28 0.156 0.778 0.375 0.0 0.0 ?
29 0.156 0.847 0.641 0.0 0.0 ?
30 0.178 0.181 0.555 0.0 0.0 ?
31 0.178 0.319 0.055 0.0 0.0 ?
32 0.178 0.708 0.664 0.0 0.0 ?
33 0.178 0.792 0.164 0.0 0.0 ?
34 0.185 0.667 0.164 0.0 0.0 ?
35 0.185 0.833 0.664 0.0 0.0 ?
36 0.193 0.167 0.211 0.0 0.0 ?
37 0.193 0.333 0.711 0.0 0.0 ?
38 0.207 0.222 0.227 0.0 0.0 ?
39 0.207 0.278 0.727 0.0 0.0 ?
40 0.215 0.181 0.406 0.0 0.0 ?
41 0.215 0.319 0.906 0.0 0.0 ?
42 0.250 0.011 0.891 0.7 0.1 ?
43 0.250 0.489 0.391 0.7 0.1 ?
44 0.230 0.167 0.406 0.0 0.0 ?
45 0.230 0.222 0.203 0.0 0.0 ?
46 0.230 0.278 0.703 0.0 0.0 ?
47 0.230 0.333 0.906 0.0 0.0 ?
48 0.244 0.125 0.680 0.0 0.0 ?
49 0.244 0.139 0.688 0.0 0.0 ?
50 0.244 0.361 0.188 0.0 0.0 ?
51 0.244 0.375 0.180 0.0 0.0 ?
52 0.259 0.694 0.203 0.0 0.0 ?
53 0.259 0.806 0.703 0.0 0.0 ?
54 0.267 0.681 0.898 0.0 0.0 ?
55 0.267 0.819 0.398 0.0 0.0 ?
56 0.274 0.653 0.914 0.0 -0.0 ?
57 0.274 0.847 0.414 0.0 0.0 ?
58 0.281 0.708 0.711 0.0 0.0 ?
59 0.281 0.792 0.211 0.0 0.0 ?
60 0.289 0.681 0.703 0.0 0.0 ?
61 0.289 0.819 0.203 0.0 0.0 ?
62 0.296 0.667 0.703 0.0 0.0 ?
63 0.296 0.833 0.203 0.0 0.0 ?
64 0.304 0.708 0.727 0.0 0.0 ?
65 0.304 0.792 0.227 0.0 0.0 ?
66 0.326 0.208 0.164 0.0 0.0 ?
67 0.326 0.292 0.664 0.0 -0.0 ?
68 0.326 0.694 0.062 0.0 0.0 ?
69 0.326 0.806 0.562 0.0 0.0 ?
70 0.333 0.194 0.156 0.0 0.0 ?
71 0.333 0.306 0.656 0.0 0.0 ?
72 0.341 0.222 0.375 0.0 0.0 ?
73 0.341 0.278 0.875 0.0 0.0 ?
74 0.422 0.111 0.664 0.0 0.0 ?
75 0.422 0.389 0.164 0.0 0.0 ?
76 0.467 0.236 0.984 0.0 0.0 ?
77 0.467 0.264 0.484 0.0 0.0 ?
78 0.493 0.205 0.980 0.2 0.0 ?
79 0.493 0.295 0.480 0.2 0.0 ?
80 0.481 0.681 0.547 0.0 -0.0 ?
81 0.481 0.819 0.047 0.0 -0.0 ?
82 0.489 0.681 0.531 0.0 0.0 ?
83 0.507 0.705 0.520 0.2 0.0 ?
84 0.507 0.795 0.020 0.2 0.0 ?
85 0.489 0.819 0.031 0.0 0.0 ?
86 0.511 0.181 0.969 0.0 0.0 ?
87 0.511 0.319 0.469 0.0 0.0 ?
88 0.519 0.181 0.953 0.0 -0.0 ?
89 0.519 0.319 0.453 0.0 -0.0 ?
90 0.533 0.736 0.516 0.0 0.0 ?
91 0.533 0.764 0.016 0.0 0.0 ?
92 0.578 0.611 0.836 0.0 0.0 ?
93 0.578 0.889 0.336 0.0 0.0 ?
94 0.659 0.722 0.125 0.0 0.0 ?
95 0.659 0.778 0.625 0.0 0.0 ?
96 0.667 0.694 0.344 0.0 0.0 ?
97 0.667 0.806 0.844 0.0 0.0 ?
98 0.674 0.194 0.438 0.0 0.0 ?
99 0.674 0.306 0.938 0.0 0.0 ?
100 0.674 0.708 0.336 0.0 0.0 ?
101 0.674 0.792 0.836 0.0 -0.0 ?
102 0.696 0.208 0.773 0.0 0.0 ?
103 0.696 0.292 0.273 0.0 0.0 ?
104 0.704 0.167 0.797 0.0 0.0 ?
105 0.704 0.333 0.297 0.0 0.0 ?
106 0.711 0.181 0.797 0.0 0.0 ?
107 0.711 0.319 0.297 0.0 0.0 ?
108 0.750 -0.011 0.109 0.7 0.1 ?
109 0.719 0.208 0.789 0.0 0.0 ?
110 0.719 0.292 0.289 0.0 0.0 ?
111 0.750 0.511 0.609 0.7 0.1 ?
112 0.726 0.153 0.586 0.0 -0.0 ?
113 0.726 0.347 0.086 0.0 0.0 ?
114 0.733 0.181 0.602 0.0 0.0 ?
115 0.733 0.319 0.102 0.0 0.0 ?
116 0.741 0.194 0.297 0.0 0.0 ?
117 0.741 0.306 0.797 0.0 0.0 ?
118 0.756 0.625 0.820 0.0 0.0 ?
119 0.756 0.639 0.812 0.0 0.0 ?
120 0.756 0.861 0.312 0.0 0.0 ?
121 0.756 0.875 0.320 0.0 0.0 ?
122 0.770 0.667 0.094 0.0 0.0 ?
123 0.770 0.722 0.297 0.0 0.0 ?
124 0.770 0.778 0.797 0.0 0.0 ?
125 0.770 0.833 0.594 0.0 0.0 ?
126 0.785 0.681 0.094 0.0 0.0 ?
127 0.785 0.819 0.594 0.0 0.0 ?
128 0.793 0.722 0.273 0.0 0.0 ?
129 0.793 0.778 0.773 0.0 0.0 ?
130 0.807 0.667 0.289 0.0 0.0 ?
131 0.807 0.833 0.789 0.0 0.0 ?
132 0.815 0.167 0.336 0.0 0.0 ?
133 0.815 0.333 0.836 0.0 0.0 ?
134 0.822 0.208 0.836 0.0 0.0 ?
135 0.822 0.292 0.336 0.0 0.0 ?
136 0.822 0.681 0.945 0.0 0.0 ?
137 0.822 0.819 0.445 0.0 0.0 ?
138 0.844 0.153 0.359 0.0 0.0 ?
139 0.844 0.222 0.625 0.0 0.0 ?
140 0.844 0.278 0.125 0.0 0.0 ?
141 0.844 0.347 0.859 0.0 0.0 ?
142 0.859 0.035 0.062 0.0 0.0 ?
143 0.859 0.465 0.562 0.0 0.0 ?
144 0.896 0.208 0.289 0.0 0.0 ?
145 0.896 0.292 0.789 0.0 0.0 ?
146 0.911 0.750 0.148 0.0 0.0 ?
147 0.911 0.750 0.648 0.0 0.0 ?
148 0.919 0.167 0.312 0.0 0.0 ?
149 0.919 0.333 0.812 0.0 0.0 ?
150 0.926 0.514 0.352 0.0 0.0 ?
151 0.926 0.986 0.852 0.0 0.0 ?
152 0.970 0.611 0.898 0.0 0.0 ?
153 0.970 0.625 0.906 0.0 0.0 ?
154 0.970 0.639 0.914 0.0 0.0 ?
155 0.970 0.861 0.414 0.0 0.0 ?
156 0.970 0.875 0.406 0.0 0.0 ?
157 0.970 0.889 0.398 0.0 0.0 ?
158 0.978 0.611 0.906 0.0 0.0 ?
159 0.978 0.639 0.930 0.0 0.0 ?
160 0.978 0.861 0.430 0.0 0.0 ?
161 0.978 0.889 0.406 0.0 0.0 ?
162 0.985 0.597 0.906 0.0 0.0 ?
163 0.985 0.625 0.930 0.0 0.0 ?
164 0.985 0.875 0.430 0.0 0.0 ?
165 0.985 0.903 0.406 0.0 0.0 ?
